data_7221925
loop_
_publ_author_name
'Tian, Li'
'Li, Xin'
'Li, Ting'
'Liu, Zhong Yi'
'Wang, Xiuguang'

_publ_section_title
;
 A family of rare earth complexes with chelating furan biradicals:
 syntheses, structures and magnetic properties
;
_journal_name_full 'RSC Adv.'
_journal_paper_doi 10.1039/C5RA13386F
_journal_year 2015
_chemical_formula_sum 'C66 H58 F36 N8 O22 Tb2'
_chemical_formula_weight 2317.04
_chemical_name_systematic
; 
 ? 
;
_space_group_IT_number 14
_symmetry_space_group_name_Hall '-P 2ybc'
_symmetry_space_group_name_H-M 'P 1 21/c 1'
_atom_sites_solution_hydrogens geom
_atom_sites_solution_primary direct
_atom_sites_solution_secondary difmap
_audit_creation_method SHELXL-97
_audit_update_record
;
2015-07-02 deposited with the CCDC.
2015-08-27 downloaded from the CCDC.
;
_cell_angle_alpha 90.00
_cell_angle_beta 108.0370(10)
_cell_angle_gamma 90.00
_cell_formula_units_Z 4
_cell_length_a 29.7640(16)
_cell_length_b 12.6516(6)
_cell_length_c 23.9061(12)
_cell_measurement_temperature 173(2)
_cell_volume 8559.7(8)
_computing_structure_refinement 'SHELXL-97 (Sheldrick, 1997)'
_computing_structure_solution 'SHELXS-97 (Sheldrick, 1990)'
_diffrn_ambient_temperature 173(2)
_diffrn_measured_fraction_theta_full 1.000
_diffrn_measured_fraction_theta_max 1.000
_diffrn_radiation_monochromator graphite
_diffrn_radiation_source 'fine-focus sealed tube'
_diffrn_radiation_type MoK\a
_diffrn_radiation_wavelength 0.71073
_diffrn_reflns_av_R_equivalents 0.0382
_diffrn_reflns_av_sigmaI/netI 0.0374
_diffrn_reflns_limit_h_max 34
_diffrn_reflns_limit_h_min -35
_diffrn_reflns_limit_k_max 15
_diffrn_reflns_limit_k_min -14
_diffrn_reflns_limit_l_max 27
_diffrn_reflns_limit_l_min -28
_diffrn_reflns_number 48262
_diffrn_reflns_theta_full 25.01
_diffrn_reflns_theta_max 25.01
_diffrn_reflns_theta_min 0.72
_exptl_absorpt_coefficient_mu 1.791
_exptl_absorpt_correction_T_max 0.7750
_exptl_absorpt_correction_T_min 0.7387
_exptl_crystal_density_diffrn 1.798
_exptl_crystal_density_method 'not measured'
_exptl_crystal_F_000 4560
_exptl_crystal_size_max 0.18
_exptl_crystal_size_mid 0.17
_exptl_crystal_size_min 0.15
_refine_diff_density_max 1.308
_refine_diff_density_min -1.508
_refine_diff_density_rms 0.107
_refine_ls_extinction_method none
_refine_ls_goodness_of_fit_ref 1.105
_refine_ls_hydrogen_treatment mixed
_refine_ls_matrix_type full
_refine_ls_number_parameters 1341
_refine_ls_number_reflns 15082
_refine_ls_number_restraints 150
_refine_ls_restrained_S_all 1.134
_refine_ls_R_factor_all 0.0560
_refine_ls_R_factor_gt 0.0436
_refine_ls_shift/su_max 0.001
_refine_ls_shift/su_mean 0.000
_refine_ls_structure_factor_coef Fsqd
_refine_ls_weighting_details 'calc w=1/[\s^2^(Fo^2^)+(0.0276P)^2^+37.0219P] where P=(Fo^2^+2Fc^2^)/3'
_refine_ls_weighting_scheme calc
_refine_ls_wR_factor_gt 0.0909
_refine_ls_wR_factor_ref 0.0979
_reflns_number_gt 12427
_reflns_number_total 15082
_reflns_threshold_expression >2sigma(I)
_cod_data_source_file c5ra13386f2.cif
_cod_data_source_block n141225a
_cod_original_cell_volume 8559.7(7)
_cod_database_code 7221925
_audit_block_doi 10.5517/cc1jbk3j

loop_
_symmetry_equiv_pos_as_xyz
'x, y, z'
'-x, y+1/2, -z+1/2'
'-x, -y, -z'
'x, -y-1/2, z-1/2'

loop_
_atom_site_label
_atom_site_type_symbol
_atom_site_fract_x
_atom_site_fract_y
_atom_site_fract_z
_atom_site_U_iso_or_equiv
_atom_site_adp_type
_atom_site_occupancy
_atom_site_symmetry_multiplicity
_atom_site_calc_flag
_atom_site_refinement_flags
_atom_site_disorder_assembly
_atom_site_disorder_group
Tb1 Tb 0.135934(8) 0.668560(18) 0.439470(10) 0.01797(7) Uani 1 1 d D . .
Tb2 Tb 0.351955(8) 0.16955(2) 0.252777(11) 0.02241(7) Uani 1 1 d . . .
O1 O 0.19237(11) 0.4643(3) 0.46040(16) 0.0236(8) Uani 1 1 d . A .
O2 O 0.20531(12) 0.6446(3) 0.52041(16) 0.0272(8) Uani 1 1 d . A .
O3 O 0.34102(16) 0.4889(4) 0.5059(2) 0.0593(14) Uani 1 1 d . A .
O4 O 0.10485(12) 0.5092(3) 0.46439(14) 0.0207(7) Uani 1 1 d . A .
O5 O 0.11734(14) 0.2119(3) 0.35773(18) 0.0348(10) Uani 1 1 d . A .
O6 O 0.19886(12) 0.6695(3) 0.39858(16) 0.0253(8) Uani 1 1 d . A .
O7 O 0.11303(12) 0.5615(3) 0.35438(14) 0.0205(8) Uani 1 1 d . A .
O8 O 0.1113(2) 0.7782(5) 0.3539(3) 0.0229(10) Uani 0.832(2) 1 d PD A 1
O9 O 0.1638(3) 0.8412(3) 0.4670(3) 0.025(2) Uani 0.832(2) 1 d PD A 1
F7 F 0.0937(2) 0.8492(5) 0.2431(4) 0.0409(15) Uani 0.832(2) 1 d PD A 1
F8 F 0.08897(19) 1.0078(3) 0.27073(18) 0.0514(13) Uani 0.832(2) 1 d PD A 1
F9 F 0.03737(13) 0.8933(4) 0.27569(18) 0.0489(12) Uani 0.832(2) 1 d PD A 1
F10 F 0.17418(18) 1.1148(3) 0.4614(2) 0.0662(17) Uani 0.832(2) 1 d PD A 1
F11 F 0.22940(15) 1.0088(5) 0.5026(2) 0.0507(13) Uani 0.832(2) 1 d PD A 1
F12 F 0.1689(2) 1.0199(4) 0.5318(2) 0.0714(16) Uani 0.832(2) 1 d PD A 1
C24 C 0.08275(19) 0.9074(4) 0.2829(2) 0.0236(14) Uani 0.832(2) 1 d PD A 1
C25 C 0.1124(2) 0.8755(4) 0.3452(2) 0.0215(14) Uani 0.832(2) 1 d PD A 1
C26 C 0.1340(2) 0.9540(4) 0.3851(2) 0.0219(13) Uani 0.832(2) 1 d PD A 1
H26 H 0.1319 1.0256 0.3725 0.026 Uiso 0.832(2) 1 calc PR A 1
C27 C 0.1585(2) 0.9292(4) 0.4425(2) 0.0221(14) Uani 0.832(2) 1 d PD A 1
C28 C 0.1833(2) 1.0184(4) 0.4845(3) 0.0320(19) Uani 0.832(2) 1 d PD A 1
O10 O 0.1220(3) 0.7103(4) 0.5301(3) 0.0240(10) Uani 0.832(2) 1 d PD A 1
O11 O 0.05626(16) 0.7266(4) 0.4189(2) 0.0244(16) Uani 0.832(2) 1 d PD A 1
F13 F 0.1089(2) 0.9295(3) 0.6086(2) 0.083(2) Uani 0.832(2) 1 d PD A 1
F14 F 0.09411(19) 0.7741(4) 0.6353(2) 0.0646(15) Uani 0.832(2) 1 d PD A 1
F15 F 0.16207(16) 0.8102(4) 0.6295(2) 0.0644(15) Uani 0.832(2) 1 d PD A 1
F16 F -0.0342(2) 0.8709(9) 0.4316(3) 0.183(6) Uani 0.832(2) 1 d PD A 1
F17 F -0.0261(2) 0.7961(5) 0.3564(3) 0.121(3) Uani 0.832(2) 1 d PD A 1
F18 F 0.00525(19) 0.9405(4) 0.3818(3) 0.090(2) Uani 0.832(2) 1 d PD A 1
C29 C 0.1162(2) 0.8268(5) 0.6035(2) 0.0404(19) Uani 0.832(2) 1 d PD A 1
C30 C 0.0995(2) 0.7876(5) 0.5400(3) 0.0284(17) Uani 0.832(2) 1 d PD A 1
C31 C 0.0621(2) 0.8391(5) 0.5003(2) 0.0323(16) Uani 0.832(2) 1 d PD A 1
H31 H 0.0500 0.9019 0.5121 0.039 Uiso 0.832(2) 1 calc PR A 1
C32 C 0.0418(2) 0.8011(5) 0.4438(3) 0.0276(15) Uani 0.832(2) 1 d PD A 1
C33 C -0.00413(18) 0.8517(5) 0.4049(3) 0.0323(17) Uani 0.832(2) 1 d PD A 1
O8' O 0.1159(10) 0.783(3) 0.3547(13) 0.0229(10) Uani 0.168(2) 1 d PD A 2
O9' O 0.0595(8) 0.741(2) 0.4262(15) 0.025(2) Uani 0.168(2) 1 d PD A 2
F7' F 0.0956(11) 0.866(3) 0.2398(18) 0.0409(15) Uani 0.168(2) 1 d PD A 2
F8' F 0.1320(6) 0.9797(15) 0.3044(8) 0.0514(13) Uani 0.168(2) 1 d PD A 2
F9' F 0.0574(6) 0.9925(19) 0.2637(9) 0.0489(12) Uani 0.168(2) 1 d PD A 2
F10' F 0.0138(8) 0.8677(14) 0.4835(7) 0.0662(17) Uani 0.168(2) 1 d PD A 2
F11' F -0.0341(8) 0.7924(14) 0.4084(10) 0.0507(13) Uani 0.168(2) 1 d PD A 2
F12' F -0.0195(10) 0.9573(12) 0.4066(8) 0.0714(16) Uani 0.168(2) 1 d PD A 2
F13' F 0.0797(10) 0.8907(14) 0.6095(12) 0.083(2) Uani 0.168(2) 1 d PD A 2
C24' C 0.0924(6) 0.9216(14) 0.2860(8) 0.0236(14) Uani 0.168(2) 1 d PD A 2
C25' C 0.0867(10) 0.855(2) 0.3368(13) 0.034(9) Uani 0.168(2) 1 d PDU A 2
C26' C 0.0484(7) 0.8770(16) 0.3562(10) 0.0219(13) Uani 0.168(2) 1 d PD A 2
H26' H 0.0293 0.9363 0.3400 0.026 Uiso 0.168(2) 1 calc PR A 2
C27' C 0.0365(7) 0.8171(15) 0.3979(10) 0.0221(14) Uani 0.168(2) 1 d PD A 2
C28' C 0.0005(5) 0.8639(13) 0.4250(8) 0.0320(19) Uani 0.168(2) 1 d PD A 2
O10' O 0.1204(17) 0.7219(14) 0.5269(13) 0.0240(10) Uani 0.168(2) 1 d PD A 2
O11' O 0.160(2) 0.8482(16) 0.4577(16) 0.021(11) Uani 0.168(2) 1 d PDU A 2
F14' F 0.0744(8) 0.7220(15) 0.6059(10) 0.0646(15) Uani 0.168(2) 1 d PD A 2
F15' F 0.1398(7) 0.7958(19) 0.6539(10) 0.0644(15) Uani 0.168(2) 1 d PD A 2
F16' F 0.1627(11) 1.110(3) 0.5111(11) 0.183(6) Uani 0.168(2) 1 d PD A 2
F17' F 0.2206(12) 1.010(4) 0.5110(13) 0.121(3) Uani 0.168(2) 1 d PD A 2
F18' F 0.1700(10) 1.057(2) 0.4296(8) 0.090(2) Uani 0.168(2) 1 d PD A 2
C29' C 0.1029(7) 0.8024(13) 0.6054(7) 0.0404(19) Uani 0.168(2) 1 d PD A 2
C30' C 0.1187(12) 0.8092(14) 0.5501(12) 0.0284(17) Uani 0.168(2) 1 d PD A 2
C31' C 0.1420(11) 0.9002(12) 0.5427(10) 0.0323(16) Uani 0.168(2) 1 d PD A 2
H31' H 0.1485 0.9532 0.5722 0.039 Uiso 0.168(2) 1 calc PR A 2
C32' C 0.1563(10) 0.9161(12) 0.4935(10) 0.0276(15) Uani 0.168(2) 1 d PD A 2
C33' C 0.1746(10) 1.0258(11) 0.4844(9) 0.0323(17) Uani 0.168(2) 1 d PD A 2
O12 O 0.30472(12) 0.1549(3) 0.12507(15) 0.0248(8) Uani 1 1 d . . .
O13 O 0.28249(12) 0.0622(3) 0.21526(15) 0.0232(8) Uani 1 1 d . . .
O14 O 0.15554(13) 0.1856(3) 0.06422(16) 0.0298(9) Uani 1 1 d . . .
O15 O 0.39270(12) 0.1014(3) 0.19134(16) 0.0290(9) Uani 1 1 d . . .
O16 O 0.3842(3) 0.2768(7) 0.0211(4) 0.129(3) Uani 1 1 d U . .
O17 O 0.36836(12) -0.0137(3) 0.27313(16) 0.0268(8) Uani 1 1 d . . .
O18 O 0.32917(14) 0.1292(3) 0.33541(17) 0.0318(9) Uani 1 1 d . . .
O19 O 0.28492(13) 0.2827(3) 0.22052(16) 0.0277(9) Uani 1 1 d . . .
O20 O 0.37254(14) 0.3195(3) 0.20309(17) 0.0337(9) Uani 1 1 d . . .
O21 O 0.36602(13) 0.3220(3) 0.31471(17) 0.0291(9) Uani 1 1 d . . .
O22 O 0.42931(13) 0.1614(3) 0.31887(17) 0.0311(9) Uani 1 1 d . . .
F1 F 0.28100(14) 0.6370(4) 0.3646(2) 0.0784(15) Uani 1 1 d . . .
F2 F 0.24128(15) 0.6975(4) 0.27926(19) 0.0712(14) Uani 1 1 d . . .
F3 F 0.25394(14) 0.7930(3) 0.35489(19) 0.0592(11) Uani 1 1 d . . .
F4 F 0.05129(15) 0.5436(3) 0.23858(19) 0.0724(14) Uani 1 1 d . . .
F5 F 0.10899(16) 0.4856(4) 0.21282(16) 0.0684(13) Uani 1 1 d . . .
F6 F 0.08462(16) 0.4019(3) 0.27493(15) 0.0540(11) Uani 1 1 d . . .
F19 F 0.40438(16) -0.2024(3) 0.2747(3) 0.0818(17) Uani 1 1 d . . .
F20 F 0.39194(17) -0.2398(3) 0.3549(2) 0.0761(15) Uani 1 1 d . . .
F21 F 0.33596(13) -0.2442(3) 0.27412(17) 0.0484(10) Uani 1 1 d . . .
F22 F 0.2592(3) 0.0046(7) 0.3920(3) 0.102(3) Uani 0.628(6) 1 d PD B 1
F23 F 0.2881(3) 0.1538(5) 0.4161(4) 0.054(2) Uani 0.628(6) 1 d PD B 1
F24 F 0.3248(3) 0.0186(6) 0.4626(3) 0.062(3) Uani 0.628(6) 1 d PD B 1
F22' F 0.3435(4) 0.1270(11) 0.4507(5) 0.102(3) Uani 0.372(6) 1 d PD B 2
F23' F 0.2705(3) 0.1197(10) 0.4070(8) 0.054(2) Uani 0.372(6) 1 d PD B 2
F24' F 0.3106(6) -0.0199(9) 0.4476(6) 0.062(3) Uani 0.372(6) 1 d PD B 2
F25 F 0.19724(13) 0.3708(3) 0.16452(19) 0.0554(11) Uani 1 1 d . . .
F26 F 0.22330(14) 0.4113(3) 0.25628(19) 0.0584(11) Uani 1 1 d . . .
F27 F 0.22598(15) 0.5247(3) 0.1909(2) 0.0661(13) Uani 1 1 d . . .
F28 F 0.3921(2) 0.4679(5) 0.1251(2) 0.099(2) Uani 1 1 d . . .
F29 F 0.43153(13) 0.4866(3) 0.21456(19) 0.0639(12) Uani 1 1 d . . .
F30 F 0.37414(16) 0.5901(3) 0.1757(2) 0.0795(16) Uani 1 1 d . . .
F31 F 0.35286(17) 0.4775(4) 0.3859(3) 0.097(2) Uani 1 1 d . . .
F32 F 0.3872(2) 0.5377(3) 0.3269(2) 0.0871(17) Uani 1 1 d . . .
F33 F 0.42589(15) 0.5111(3) 0.41567(18) 0.0612(12) Uani 1 1 d . . .
F34 F 0.52898(14) 0.2228(4) 0.4365(2) 0.0742(14) Uani 1 1 d . . .
F35 F 0.52796(15) 0.1569(5) 0.3557(2) 0.101(2) Uani 1 1 d . . .
F36 F 0.49872(18) 0.0736(4) 0.4113(3) 0.114(2) Uani 1 1 d . . .
N1 N 0.24937(15) 0.6261(4) 0.5254(2) 0.0277(11) Uani 1 1 d . . .
N2 N 0.31375(16) 0.5546(4) 0.5181(2) 0.0374(12) Uani 1 1 d . . .
N3 N 0.09552(14) 0.4184(3) 0.43734(18) 0.0181(9) Uani 1 1 d . . .
N4 N 0.10063(15) 0.2766(3) 0.38719(19) 0.0219(9) Uani 1 1 d . . .
N5 N 0.23953(15) 0.0828(3) 0.18325(18) 0.0214(9) Uani 1 1 d . . .
N6 N 0.17899(15) 0.1406(3) 0.11185(19) 0.0239(10) Uani 1 1 d . C .
N7 N 0.40439(16) 0.1449(4) 0.1480(2) 0.0323(11) Uani 1 1 d . . .
N8 N 0.40115(19) 0.2350(5) 0.0698(2) 0.0543(17) Uani 1 1 d . . .
C1 C 0.23875(18) 0.4691(4) 0.4620(3) 0.0274(13) Uani 1 1 d . . .
C2 C 0.2482(2) 0.3947(4) 0.4266(3) 0.0329(14) Uani 1 1 d . A .
H2 H 0.2776 0.3823 0.4200 0.039 Uiso 1 1 calc R . .
C3 C 0.20570(19) 0.3392(4) 0.4013(3) 0.0292(12) Uani 1 1 d . . .
H3 H 0.2011 0.2818 0.3745 0.035 Uiso 1 1 calc R A .
C4 C 0.17277(18) 0.3831(4) 0.4224(2) 0.0224(11) Uani 1 1 d . A .
C5 C 0.26632(19) 0.5480(4) 0.5006(3) 0.0295(13) Uani 1 1 d . A .
C6 C 0.2880(2) 0.6866(5) 0.5692(3) 0.0366(15) Uani 1 1 d . A .
C7 C 0.2894(3) 0.6424(6) 0.6295(3) 0.059(2) Uani 1 1 d . . .
H7A H 0.2583 0.6508 0.6350 0.089 Uiso 1 1 calc R A .
H7B H 0.3131 0.6810 0.6605 0.089 Uiso 1 1 calc R . .
H7C H 0.2978 0.5673 0.6316 0.089 Uiso 1 1 calc R . .
C8 C 0.2755(2) 0.8026(5) 0.5643(4) 0.0534(19) Uani 1 1 d . . .
H8A H 0.2676 0.8249 0.5231 0.080 Uiso 1 1 calc R A .
H8B H 0.3026 0.8438 0.5882 0.080 Uiso 1 1 calc R . .
H8C H 0.2483 0.8146 0.5784 0.080 Uiso 1 1 calc R . .
C9 C 0.3309(2) 0.6561(5) 0.5502(3) 0.0445(17) Uani 1 1 d . A .
C10 C 0.3404(3) 0.7295(6) 0.5042(4) 0.063(2) Uani 1 1 d . . .
H10A H 0.3624 0.6951 0.4868 0.094 Uiso 1 1 calc R A .
H10B H 0.3542 0.7957 0.5231 0.094 Uiso 1 1 calc R . .
H10C H 0.3106 0.7445 0.4734 0.094 Uiso 1 1 calc R . .
C11 C 0.3764(2) 0.6365(6) 0.5997(4) 0.065(2) Uani 1 1 d . . .
H11A H 0.3716 0.5784 0.6245 0.097 Uiso 1 1 calc R A .
H11B H 0.3853 0.7006 0.6236 0.097 Uiso 1 1 calc R . .
H11C H 0.4015 0.6177 0.5831 0.097 Uiso 1 1 calc R . .
C12 C 0.12422(17) 0.3617(4) 0.4168(2) 0.0193(11) Uani 1 1 d . A .
C13 C 0.04613(18) 0.3748(4) 0.4206(2) 0.0228(11) Uani 1 1 d . A .
C14 C 0.0299(2) 0.3741(5) 0.4750(3) 0.0341(14) Uani 1 1 d . . .
H14A H 0.0524 0.3336 0.5063 0.051 Uiso 1 1 calc R A .
H14B H -0.0014 0.3414 0.4654 0.051 Uiso 1 1 calc R . .
H14C H 0.0283 0.4468 0.4883 0.051 Uiso 1 1 calc R . .
C15 C 0.01501(19) 0.4479(4) 0.3742(3) 0.0323(13) Uani 1 1 d . . .
H15A H 0.0163 0.5194 0.3903 0.048 Uiso 1 1 calc R A .
H15B H -0.0177 0.4223 0.3625 0.048 Uiso 1 1 calc R . .
H15C H 0.0263 0.4491 0.3397 0.048 Uiso 1 1 calc R . .
C16 C 0.05392(18) 0.2625(4) 0.3973(2) 0.0263(12) Uani 1 1 d . A .
C17 C 0.0177(2) 0.2283(5) 0.3399(3) 0.0438(17) Uani 1 1 d . . .
H17A H 0.0163 0.2809 0.3093 0.066 Uiso 1 1 calc R A .
H17B H -0.0134 0.2222 0.3456 0.066 Uiso 1 1 calc R . .
H17C H 0.0268 0.1596 0.3278 0.066 Uiso 1 1 calc R . .
C18 C 0.0609(2) 0.1747(5) 0.4436(3) 0.0410(15) Uani 1 1 d . . .
H18A H 0.0704 0.1093 0.4285 0.061 Uiso 1 1 calc R A .
H18B H 0.0312 0.1629 0.4523 0.061 Uiso 1 1 calc R . .
H18C H 0.0855 0.1959 0.4797 0.061 Uiso 1 1 calc R . .
C19 C 0.2439(2) 0.6952(5) 0.3355(3) 0.0406(16) Uani 1 1 d . A .
C20 C 0.19918(18) 0.6548(4) 0.3467(2) 0.0253(12) Uani 1 1 d . . .
C21 C 0.16567(19) 0.6061(4) 0.3009(2) 0.0266(12) Uani 1 1 d . A .
H21 H 0.1699 0.6043 0.2631 0.032 Uiso 1 1 calc R . .
C22 C 0.12593(19) 0.5599(4) 0.3088(2) 0.0239(12) Uani 1 1 d . . .
C23 C 0.0926(2) 0.4975(5) 0.2578(2) 0.0316(13) Uani 1 1 d . A .
C34 C 0.3257(2) 0.2067(4) 0.0890(2) 0.0288(13) Uani 1 1 d . . .
C35 C 0.2934(2) 0.2597(5) 0.0469(3) 0.0372(15) Uani 1 1 d . . .
H35 H 0.2992 0.3025 0.0173 0.045 Uiso 1 1 calc R . .
C36 C 0.2493(2) 0.2404(4) 0.0545(2) 0.0300(13) Uani 1 1 d . . .
H36 H 0.2196 0.2665 0.0307 0.036 Uiso 1 1 calc R . .
C37 C 0.25722(17) 0.1777(4) 0.1022(2) 0.0228(11) Uani 1 1 d . . .
C38 C 0.22676(18) 0.1336(4) 0.1323(2) 0.0219(11) Uani 1 1 d . . .
C39 C 0.15624(17) 0.0801(4) 0.1494(2) 0.0267(12) Uani 1 1 d D . .
C42 C 0.19841(19) 0.0574(4) 0.2048(2) 0.0322(13) Uani 1 1 d D C .
C40 C 0.1148(2) 0.1414(6) 0.1573(3) 0.0411(18) Uani 0.880(6) 1 d PD C 1
H40A H 0.1258 0.2100 0.1753 0.062 Uiso 0.880(6) 1 calc PR C 1
H40B H 0.1007 0.1013 0.1827 0.062 Uiso 0.880(6) 1 calc PR C 1
H40C H 0.0911 0.1523 0.1188 0.062 Uiso 0.880(6) 1 calc PR C 1
C41 C 0.1384(2) -0.0223(5) 0.1136(3) 0.0350(17) Uani 0.880(6) 1 d PD C 1
H41A H 0.1153 -0.0039 0.0757 0.052 Uiso 0.880(6) 1 calc PR C 1
H41B H 0.1234 -0.0682 0.1357 0.052 Uiso 0.880(6) 1 calc PR C 1
H41C H 0.1651 -0.0594 0.1068 0.052 Uiso 0.880(6) 1 calc PR C 1
C43 C 0.2014(2) 0.1398(5) 0.2544(3) 0.0367(17) Uani 0.880(6) 1 d PD C 1
H43A H 0.2326 0.1357 0.2841 0.055 Uiso 0.880(6) 1 calc PR C 1
H43B H 0.1770 0.1245 0.2729 0.055 Uiso 0.880(6) 1 calc PR C 1
H43C H 0.1966 0.2111 0.2375 0.055 Uiso 0.880(6) 1 calc PR C 1
C44 C 0.2041(2) -0.0527(5) 0.2301(3) 0.0362(17) Uani 0.880(6) 1 d PD C 1
H44A H 0.2036 -0.1039 0.1992 0.054 Uiso 0.880(6) 1 calc PR C 1
H44B H 0.1780 -0.0679 0.2459 0.054 Uiso 0.880(6) 1 calc PR C 1
H44C H 0.2342 -0.0579 0.2617 0.054 Uiso 0.880(6) 1 calc PR C 1
C40' C 0.1440(16) 0.178(3) 0.181(2) 0.0411(18) Uani 0.120(6) 1 d PD C 2
H40D H 0.1732 0.2102 0.2062 0.062 Uiso 0.120(6) 1 calc PR C 2
H40E H 0.1246 0.1552 0.2057 0.062 Uiso 0.120(6) 1 calc PR C 2
H40F H 0.1263 0.2291 0.1520 0.062 Uiso 0.120(6) 1 calc PR C 2
C41' C 0.1109(10) 0.019(3) 0.1174(19) 0.0350(17) Uani 0.120(6) 1 d PD C 2
H41D H 0.0837 0.0672 0.1093 0.052 Uiso 0.120(6) 1 calc PR C 2
H41E H 0.1067 -0.0391 0.1423 0.052 Uiso 0.120(6) 1 calc PR C 2
H41F H 0.1133 -0.0089 0.0803 0.052 Uiso 0.120(6) 1 calc PR C 2
C43' C 0.2098(18) 0.055(3) 0.2718(6) 0.0367(17) Uani 0.120(6) 1 d PD C 2
H43D H 0.2313 -0.0035 0.2881 0.055 Uiso 0.120(6) 1 calc PR C 2
H43E H 0.1805 0.0461 0.2819 0.055 Uiso 0.120(6) 1 calc PR C 2
H43F H 0.2248 0.1221 0.2884 0.055 Uiso 0.120(6) 1 calc PR C 2
C44' C 0.1977(17) -0.0584(15) 0.1819(16) 0.0362(17) Uani 0.120(6) 1 d PD C 2
H44D H 0.2012 -0.0577 0.1425 0.054 Uiso 0.120(6) 1 calc PR C 2
H44E H 0.1676 -0.0919 0.1802 0.054 Uiso 0.120(6) 1 calc PR C 2
H44F H 0.2238 -0.0983 0.2087 0.054 Uiso 0.120(6) 1 calc PR C 2
C45 C 0.3759(2) 0.1936(5) 0.1024(2) 0.0333(14) Uani 1 1 d . . .
C46 C 0.4504(2) 0.1971(7) 0.0884(3) 0.054(2) Uani 1 1 d . . .
C47 C 0.4523(3) 0.1112(8) 0.0446(3) 0.076(3) Uani 1 1 d . . .
H47A H 0.4306 0.0540 0.0464 0.115 Uiso 1 1 calc R . .
H47B H 0.4845 0.0833 0.0545 0.115 Uiso 1 1 calc R . .
H47C H 0.4429 0.1409 0.0048 0.115 Uiso 1 1 calc R . .
C48 C 0.4833(3) 0.2876(8) 0.0853(4) 0.084(3) Uani 1 1 d . . .
H48A H 0.4761 0.3114 0.0445 0.126 Uiso 1 1 calc R . .
H48B H 0.5161 0.2633 0.0997 0.126 Uiso 1 1 calc R . .
H48C H 0.4788 0.3463 0.1098 0.126 Uiso 1 1 calc R . .
C49 C 0.4557(2) 0.1552(6) 0.1517(3) 0.0412(16) Uani 1 1 d . . .
C50 C 0.4793(2) 0.0483(7) 0.1671(3) 0.061(2) Uani 1 1 d . . .
H50A H 0.4765 0.0245 0.2049 0.091 Uiso 1 1 calc R . .
H50B H 0.5127 0.0543 0.1699 0.091 Uiso 1 1 calc R . .
H50C H 0.4638 -0.0029 0.1364 0.091 Uiso 1 1 calc R . .
C51 C 0.4774(2) 0.2343(7) 0.2010(3) 0.064(2) Uani 1 1 d . . .
H51A H 0.4606 0.3018 0.1918 0.096 Uiso 1 1 calc R . .
H51B H 0.5108 0.2449 0.2045 0.096 Uiso 1 1 calc R . .
H51C H 0.4748 0.2068 0.2382 0.096 Uiso 1 1 calc R . .
C52 C 0.3742(2) -0.1913(4) 0.3036(3) 0.0363(15) Uani 1 1 d . . .
C53 C 0.36210(18) -0.0749(4) 0.3109(3) 0.0278(13) Uani 1 1 d . . .
C54 C 0.3438(2) -0.0523(5) 0.3562(3) 0.0363(14) Uani 1 1 d . . .
H54 H 0.3420 -0.1072 0.3825 0.044 Uiso 1 1 calc R . .
C55 C 0.3282(2) 0.0476(5) 0.3642(3) 0.0373(15) Uani 1 1 d . B .
C56 C 0.3051(3) 0.0600(5) 0.4116(3) 0.076(3) Uani 1 1 d D . .
C57 C 0.2312(2) 0.4222(5) 0.2049(3) 0.0441(17) Uani 1 1 d . . .
C58 C 0.2801(2) 0.3788(4) 0.2073(3) 0.0324(14) Uani 1 1 d . . .
C59 C 0.3122(2) 0.4465(5) 0.1950(3) 0.0365(15) Uani 1 1 d . . .
H59 H 0.3043 0.5189 0.1873 0.044 Uiso 1 1 calc R . .
C60 C 0.3560(2) 0.4106(5) 0.1936(2) 0.0336(14) Uani 1 1 d . . .
C61 C 0.3887(3) 0.4900(6) 0.1771(3) 0.0499(18) Uani 1 1 d . . .
C62 C 0.3910(2) 0.4718(5) 0.3713(3) 0.0382(15) Uani 1 1 d . . .
C63 C 0.3999(2) 0.3603(4) 0.3535(2) 0.0276(13) Uani 1 1 d . . .
C64 C 0.4440(2) 0.3147(5) 0.3789(3) 0.0332(13) Uani 1 1 d . . .
H64 H 0.4671 0.3510 0.4094 0.040 Uiso 1 1 calc R . .
C65 C 0.45445(19) 0.2169(4) 0.3602(2) 0.0290(13) Uani 1 1 d . . .
C66 C 0.5030(2) 0.1678(6) 0.3910(3) 0.0471(17) Uani 1 1 d . . .

loop_
_atom_site_aniso_label
_atom_site_aniso_U_11
_atom_site_aniso_U_22
_atom_site_aniso_U_33
_atom_site_aniso_U_23
_atom_site_aniso_U_13
_atom_site_aniso_U_12
Tb1 0.02059(13) 0.01328(12) 0.01883(13) -0.00162(10) 0.00433(10) -0.00159(10)
Tb2 0.02111(14) 0.01685(13) 0.02656(14) -0.00038(11) 0.00344(11) -0.00017(10)
O1 0.0150(18) 0.0193(18) 0.034(2) 0.0011(16) 0.0046(15) -0.0006(14)
O2 0.020(2) 0.030(2) 0.028(2) 0.0013(17) 0.0025(16) -0.0008(16)
O3 0.032(3) 0.065(3) 0.079(4) 0.000(3) 0.014(2) 0.003(2)
O4 0.0256(19) 0.0146(17) 0.0211(18) -0.0029(15) 0.0062(15) -0.0034(15)
O5 0.041(2) 0.023(2) 0.040(2) -0.0045(18) 0.011(2) 0.0035(18)
O6 0.0242(19) 0.0228(19) 0.029(2) 0.0034(17) 0.0083(16) 0.0015(16)
O7 0.027(2) 0.0155(18) 0.0187(18) -0.0008(15) 0.0072(15) -0.0013(15)
O8 0.025(2) 0.013(2) 0.027(2) -0.0017(16) 0.0036(18) -0.0011(18)
O9 0.030(4) 0.015(3) 0.024(3) 0.000(2) 0.002(3) -0.006(2)
F7 0.053(2) 0.047(3) 0.022(2) -0.002(2) 0.0115(16) 0.009(2)
F8 0.090(4) 0.021(2) 0.029(2) 0.0094(18) -0.003(2) -0.008(2)
F9 0.024(2) 0.085(4) 0.032(2) 0.016(2) 0.0008(18) 0.006(2)
F10 0.087(4) 0.012(2) 0.059(3) -0.006(2) -0.037(3) -0.006(2)
F11 0.028(3) 0.034(2) 0.079(3) -0.013(2) 0.000(2) -0.012(2)
F12 0.118(5) 0.055(3) 0.052(3) -0.030(3) 0.042(3) -0.030(3)
C24 0.022(3) 0.023(3) 0.024(3) 0.000(3) 0.005(3) 0.001(3)
C25 0.015(3) 0.022(3) 0.027(4) 0.010(3) 0.006(3) 0.002(3)
C26 0.032(4) 0.010(3) 0.022(3) 0.002(2) 0.005(3) 0.000(3)
C27 0.022(3) 0.014(3) 0.028(4) -0.001(3) 0.005(3) -0.003(2)
C28 0.037(5) 0.014(3) 0.033(4) -0.001(3) -0.005(3) 0.000(3)
O10 0.032(2) 0.018(2) 0.023(2) -0.0012(18) 0.0094(18) 0.002(2)
O11 0.023(3) 0.023(3) 0.027(3) 0.000(3) 0.007(2) 0.000(2)
F13 0.159(7) 0.031(3) 0.063(3) -0.021(3) 0.038(4) 0.018(3)
F14 0.082(4) 0.086(4) 0.040(3) -0.002(3) 0.040(3) -0.010(3)
F15 0.061(3) 0.081(4) 0.048(3) -0.036(3) 0.010(2) -0.016(3)
F16 0.105(5) 0.379(15) 0.094(5) 0.142(8) 0.073(5) 0.173(8)
F17 0.058(4) 0.080(5) 0.168(8) -0.020(5) -0.047(4) 0.012(3)
F18 0.064(4) 0.085(4) 0.096(5) 0.064(4) -0.012(3) -0.004(3)
C29 0.057(5) 0.033(4) 0.035(4) -0.008(3) 0.020(4) 0.003(4)
C30 0.037(5) 0.017(3) 0.039(4) -0.001(3) 0.023(4) -0.007(3)
C31 0.034(4) 0.018(3) 0.055(5) 0.002(3) 0.027(3) 0.007(3)
C32 0.023(3) 0.026(4) 0.037(4) 0.013(3) 0.014(3) 0.002(3)
C33 0.018(3) 0.038(4) 0.039(4) 0.012(4) 0.008(3) 0.008(3)
O8' 0.025(2) 0.013(2) 0.027(2) -0.0017(16) 0.0036(18) -0.0011(18)
O9' 0.030(4) 0.015(3) 0.024(3) 0.000(2) 0.002(3) -0.006(2)
F7' 0.053(2) 0.047(3) 0.022(2) -0.002(2) 0.0115(16) 0.009(2)
F8' 0.090(4) 0.021(2) 0.029(2) 0.0094(18) -0.003(2) -0.008(2)
F9' 0.024(2) 0.085(4) 0.032(2) 0.016(2) 0.0008(18) 0.006(2)
F10' 0.087(4) 0.012(2) 0.059(3) -0.006(2) -0.037(3) -0.006(2)
F11' 0.028(3) 0.034(2) 0.079(3) -0.013(2) 0.000(2) -0.012(2)
F12' 0.118(5) 0.055(3) 0.052(3) -0.030(3) 0.042(3) -0.030(3)
F13' 0.159(7) 0.031(3) 0.063(3) -0.021(3) 0.038(4) 0.018(3)
C24' 0.022(3) 0.023(3) 0.024(3) 0.000(3) 0.005(3) 0.001(3)
C25' 0.034(9) 0.034(9) 0.034(9) -0.0001(11) 0.011(3) 0.0001(11)
C26' 0.032(4) 0.010(3) 0.022(3) 0.002(2) 0.005(3) 0.000(3)
C27' 0.022(3) 0.014(3) 0.028(4) -0.001(3) 0.005(3) -0.003(2)
C28' 0.037(5) 0.014(3) 0.033(4) -0.001(3) -0.005(3) 0.000(3)
O10' 0.032(2) 0.018(2) 0.023(2) -0.0012(18) 0.0094(18) 0.002(2)
O11' 0.021(11) 0.021(11) 0.021(11) -0.0001(11) 0.006(4) 0.0001(11)
F14' 0.082(4) 0.086(4) 0.040(3) -0.002(3) 0.040(3) -0.010(3)
F15' 0.061(3) 0.081(4) 0.048(3) -0.036(3) 0.010(2) -0.016(3)
F16' 0.105(5) 0.379(15) 0.094(5) 0.142(8) 0.073(5) 0.173(8)
F17' 0.058(4) 0.080(5) 0.168(8) -0.020(5) -0.047(4) 0.012(3)
F18' 0.064(4) 0.085(4) 0.096(5) 0.064(4) -0.012(3) -0.004(3)
C29' 0.057(5) 0.033(4) 0.035(4) -0.008(3) 0.020(4) 0.003(4)
C30' 0.037(5) 0.017(3) 0.039(4) -0.001(3) 0.023(4) -0.007(3)
C31' 0.034(4) 0.018(3) 0.055(5) 0.002(3) 0.027(3) 0.007(3)
C32' 0.023(3) 0.026(4) 0.037(4) 0.013(3) 0.014(3) 0.002(3)
C33' 0.018(3) 0.038(4) 0.039(4) 0.012(4) 0.008(3) 0.008(3)
O12 0.0217(19) 0.026(2) 0.0247(19) 0.0050(16) 0.0049(15) -0.0022(15)
O13 0.0203(19) 0.0191(18) 0.025(2) 0.0024(16) 0.0002(16) -0.0002(15)
O14 0.026(2) 0.029(2) 0.028(2) 0.0080(17) -0.0003(17) 0.0020(17)
O15 0.022(2) 0.037(2) 0.027(2) 0.0007(18) 0.0060(16) -0.0008(17)
O16 0.129(3) 0.130(3) 0.129(3) 0.0006(11) 0.0405(13) -0.0013(11)
O17 0.024(2) 0.0193(19) 0.035(2) -0.0021(17) 0.0057(17) 0.0025(15)
O18 0.045(2) 0.019(2) 0.030(2) -0.0008(17) 0.0101(19) 0.0011(17)
O19 0.027(2) 0.0162(19) 0.033(2) 0.0006(16) -0.0006(17) 0.0010(15)
O20 0.034(2) 0.030(2) 0.034(2) 0.0015(19) 0.0053(18) -0.0084(18)
O21 0.025(2) 0.0145(18) 0.042(2) 0.0008(17) 0.0028(18) 0.0011(16)
O22 0.026(2) 0.027(2) 0.034(2) -0.0048(18) 0.0017(17) 0.0004(17)
F1 0.034(2) 0.088(3) 0.122(4) 0.038(3) 0.037(3) 0.018(2)
F2 0.064(3) 0.105(4) 0.061(3) -0.006(3) 0.044(2) -0.027(3)
F3 0.056(3) 0.054(3) 0.075(3) 0.004(2) 0.030(2) -0.025(2)
F4 0.055(3) 0.057(3) 0.070(3) -0.020(2) -0.032(2) 0.013(2)
F5 0.093(3) 0.090(3) 0.030(2) -0.024(2) 0.030(2) -0.040(3)
F6 0.101(3) 0.031(2) 0.0246(19) -0.0046(16) 0.010(2) -0.025(2)
F19 0.063(3) 0.031(2) 0.180(5) 0.004(3) 0.079(3) 0.014(2)
F20 0.096(4) 0.028(2) 0.072(3) 0.009(2) -0.021(3) 0.017(2)
F21 0.041(2) 0.0303(19) 0.069(3) -0.0149(18) 0.0096(19) -0.0062(16)
F22 0.101(6) 0.152(8) 0.079(5) -0.058(5) 0.063(5) -0.042(5)
F23 0.055(5) 0.069(5) 0.048(4) 0.011(4) 0.030(5) 0.004(4)
F24 0.073(7) 0.082(6) 0.033(5) 0.018(4) 0.017(4) 0.001(5)
F22' 0.101(6) 0.152(8) 0.079(5) -0.058(5) 0.063(5) -0.042(5)
F23' 0.055(5) 0.069(5) 0.048(4) 0.011(4) 0.030(5) 0.004(4)
F24' 0.073(7) 0.082(6) 0.033(5) 0.018(4) 0.017(4) 0.001(5)
F25 0.033(2) 0.044(2) 0.075(3) -0.010(2) -0.0045(19) 0.0063(17)
F26 0.057(3) 0.055(3) 0.065(3) -0.006(2) 0.021(2) 0.023(2)
F27 0.060(3) 0.0225(19) 0.104(4) 0.009(2) 0.007(2) 0.0178(18)
F28 0.131(5) 0.114(4) 0.059(3) -0.003(3) 0.040(3) -0.081(4)
F29 0.041(2) 0.055(3) 0.080(3) 0.022(2) -0.003(2) -0.0229(19)
F30 0.064(3) 0.038(2) 0.119(4) 0.034(3) 0.004(3) -0.017(2)
F31 0.062(3) 0.076(3) 0.172(6) -0.076(4) 0.063(3) -0.016(3)
F32 0.155(5) 0.026(2) 0.059(3) 0.001(2) 0.002(3) 0.011(3)
F33 0.063(3) 0.044(2) 0.064(3) -0.029(2) -0.001(2) -0.003(2)
F34 0.040(2) 0.093(3) 0.066(3) -0.028(3) -0.019(2) 0.015(2)
F35 0.039(3) 0.182(6) 0.071(3) -0.038(4) 0.002(2) 0.044(3)
F36 0.065(3) 0.064(3) 0.167(6) 0.039(4) -0.031(3) 0.007(3)
N1 0.018(2) 0.030(3) 0.028(3) 0.006(2) -0.0041(19) -0.0042(19)
N2 0.018(3) 0.033(3) 0.055(3) 0.008(3) 0.003(2) 0.002(2)
N3 0.020(2) 0.013(2) 0.019(2) -0.0002(17) 0.0022(18) -0.0011(17)
N4 0.025(2) 0.014(2) 0.027(2) -0.0030(19) 0.0084(19) 0.0002(18)
N5 0.021(2) 0.018(2) 0.022(2) 0.0019(19) 0.0019(19) -0.0004(18)
N6 0.023(2) 0.019(2) 0.025(2) 0.0023(19) 0.0012(19) 0.0008(18)
N7 0.026(3) 0.043(3) 0.028(3) 0.000(2) 0.008(2) -0.004(2)
N8 0.033(3) 0.095(5) 0.031(3) 0.026(3) 0.005(2) -0.016(3)
C1 0.018(3) 0.024(3) 0.041(3) 0.010(3) 0.010(2) 0.000(2)
C2 0.026(3) 0.026(3) 0.051(4) 0.004(3) 0.018(3) 0.002(2)
C3 0.027(3) 0.023(3) 0.039(3) 0.001(3) 0.012(2) 0.003(2)
C4 0.022(3) 0.015(3) 0.026(3) 0.002(2) 0.001(2) 0.002(2)
C5 0.021(3) 0.025(3) 0.039(3) 0.011(3) 0.004(2) 0.000(2)
C6 0.023(3) 0.033(3) 0.044(4) -0.002(3) -0.005(3) -0.004(2)
C7 0.043(4) 0.074(5) 0.042(4) 0.003(4) -0.012(3) -0.014(4)
C8 0.037(4) 0.035(4) 0.075(5) -0.009(4) -0.001(4) -0.008(3)
C9 0.026(3) 0.032(3) 0.064(5) 0.009(3) -0.003(3) -0.008(3)
C10 0.042(4) 0.047(4) 0.097(6) 0.011(4) 0.018(4) -0.013(3)
C11 0.030(4) 0.052(5) 0.089(6) -0.003(4) -0.015(4) -0.005(3)
C12 0.022(3) 0.011(2) 0.021(3) 0.004(2) 0.002(2) -0.001(2)
C13 0.019(3) 0.020(3) 0.027(3) -0.001(2) 0.004(2) -0.004(2)
C14 0.034(3) 0.035(3) 0.037(3) -0.008(3) 0.017(3) -0.011(3)
C15 0.024(3) 0.027(3) 0.038(3) -0.003(3) -0.002(3) 0.000(2)
C16 0.022(3) 0.022(3) 0.034(3) -0.004(2) 0.007(2) -0.004(2)
C17 0.027(3) 0.045(4) 0.051(4) -0.021(3) 0.000(3) -0.001(3)
C18 0.047(4) 0.023(3) 0.059(4) 0.006(3) 0.025(3) -0.005(3)
C19 0.033(3) 0.041(4) 0.053(4) 0.008(3) 0.020(3) 0.001(3)
C20 0.024(3) 0.022(3) 0.034(3) 0.005(2) 0.014(2) 0.005(2)
C21 0.033(3) 0.027(3) 0.024(3) 0.002(2) 0.015(2) 0.004(2)
C22 0.032(3) 0.014(3) 0.022(3) 0.006(2) 0.003(2) 0.008(2)
C23 0.048(4) 0.026(3) 0.019(3) 0.004(2) 0.009(3) -0.002(3)
C34 0.030(3) 0.030(3) 0.025(3) 0.003(2) 0.006(2) -0.011(2)
C35 0.038(4) 0.040(4) 0.031(3) 0.011(3) 0.008(3) -0.013(3)
C36 0.026(3) 0.027(3) 0.031(3) 0.008(3) 0.001(2) -0.003(2)
C37 0.017(3) 0.021(3) 0.024(3) 0.002(2) -0.002(2) 0.001(2)
C38 0.021(3) 0.016(3) 0.025(3) -0.001(2) 0.002(2) 0.001(2)
C39 0.023(3) 0.031(3) 0.026(3) 0.004(2) 0.007(2) 0.001(2)
C42 0.024(3) 0.043(4) 0.030(3) 0.010(3) 0.008(2) -0.002(3)
C40 0.032(4) 0.053(5) 0.037(4) 0.009(4) 0.010(3) 0.009(3)
C41 0.030(4) 0.040(4) 0.030(4) 0.002(3) 0.002(3) -0.008(3)
C43 0.036(4) 0.044(4) 0.031(4) -0.012(3) 0.011(3) -0.010(3)
C44 0.028(4) 0.044(4) 0.034(4) 0.015(3) 0.005(3) -0.003(3)
C40' 0.032(4) 0.053(5) 0.037(4) 0.009(4) 0.010(3) 0.009(3)
C41' 0.030(4) 0.040(4) 0.030(4) 0.002(3) 0.002(3) -0.008(3)
C43' 0.036(4) 0.044(4) 0.031(4) -0.012(3) 0.011(3) -0.010(3)
C44' 0.028(4) 0.044(4) 0.034(4) 0.015(3) 0.005(3) -0.003(3)
C45 0.030(3) 0.042(4) 0.026(3) 0.002(3) 0.008(3) -0.011(3)
C46 0.034(4) 0.094(6) 0.038(4) 0.000(4) 0.017(3) -0.012(4)
C47 0.049(5) 0.141(9) 0.043(4) -0.005(5) 0.019(4) -0.002(5)
C48 0.041(5) 0.138(9) 0.068(6) 0.029(6) 0.010(4) -0.036(5)
C49 0.023(3) 0.065(5) 0.036(3) -0.005(3) 0.010(3) -0.010(3)
C50 0.019(3) 0.112(7) 0.051(4) 0.004(4) 0.009(3) 0.008(4)
C51 0.034(4) 0.106(7) 0.050(4) -0.018(5) 0.011(3) -0.029(4)
C52 0.024(3) 0.024(3) 0.056(4) 0.004(3) 0.005(3) 0.002(2)
C53 0.021(3) 0.018(3) 0.037(3) -0.002(3) -0.003(2) 0.001(2)
C54 0.044(4) 0.028(3) 0.035(3) 0.012(3) 0.009(3) 0.003(3)
C55 0.051(4) 0.032(3) 0.024(3) -0.002(3) 0.005(3) 0.005(3)
C56 0.163(10) 0.033(4) 0.042(5) 0.004(4) 0.048(6) 0.001(5)
C57 0.039(4) 0.021(3) 0.063(5) -0.002(3) 0.001(3) 0.010(3)
C58 0.035(3) 0.021(3) 0.032(3) 0.001(3) -0.003(3) 0.000(2)
C59 0.041(4) 0.020(3) 0.036(3) 0.005(3) -0.006(3) -0.003(3)
C60 0.042(4) 0.026(3) 0.023(3) 0.003(3) -0.004(3) -0.011(3)
C61 0.055(5) 0.046(4) 0.040(4) 0.007(3) 0.002(3) -0.021(3)
C62 0.036(4) 0.032(3) 0.040(4) -0.012(3) 0.004(3) -0.003(3)
C63 0.034(3) 0.023(3) 0.027(3) -0.001(2) 0.011(3) -0.006(2)
C64 0.031(3) 0.032(3) 0.034(3) -0.005(3) 0.004(3) -0.004(3)
C65 0.024(3) 0.028(3) 0.031(3) 0.001(3) 0.003(2) -0.002(2)
C66 0.033(4) 0.047(4) 0.049(4) -0.009(4) -0.005(3) 0.004(3)

loop_
_atom_type_symbol
_atom_type_description
_atom_type_scat_dispersion_real
_atom_type_scat_dispersion_imag
_atom_type_scat_source
C C 0.0033 0.0016 'International Tables Vol C Tables 4.2.6.8 and 6.1.1.4'
H H 0.0000 0.0000 'International Tables Vol C Tables 4.2.6.8 and 6.1.1.4'
N N 0.0061 0.0033 'International Tables Vol C Tables 4.2.6.8 and 6.1.1.4'
O O 0.0106 0.0060 'International Tables Vol C Tables 4.2.6.8 and 6.1.1.4'
F F 0.0171 0.0103 'International Tables Vol C Tables 4.2.6.8 and 6.1.1.4'
Tb Tb -0.1723 4.1537 'International Tables Vol C Tables 4.2.6.8 and 6.1.1.4'

loop_
_geom_angle_atom_site_label_1
_geom_angle_atom_site_label_2
_geom_angle_atom_site_label_3
_geom_angle
O9 Tb1 O7 139.03(17)
O9 Tb1 O6 81.7(2)
O7 Tb1 O6 72.62(12)
O9 Tb1 O4 148.11(17)
O7 Tb1 O4 72.40(11)
O6 Tb1 O4 121.90(12)
O9 Tb1 O2 75.5(2)
O7 Tb1 O2 125.13(12)
O6 Tb1 O2 74.76(12)
O4 Tb1 O2 89.71(12)
O9 Tb1 O10' 68.8(4)
O7 Tb1 O10' 146.9(8)
O6 Tb1 O10' 139.2(10)
O4 Tb1 O10' 79.8(3)
O2 Tb1 O10' 71.1(12)
O9 Tb1 O11' 5.7(13)
O7 Tb1 O11' 134.1(7)
O6 Tb1 O11' 81.0(8)
O4 Tb1 O11' 152.0(3)
O2 Tb1 O11' 80.7(14)
O10' Tb1 O11' 72.2(4)
O9 Tb1 O11 90.7(3)
O7 Tb1 O11 89.77(16)
O6 Tb1 O11 141.06(14)
O4 Tb1 O11 82.71(15)
O2 Tb1 O11 140.05(16)
O10' Tb1 O11 68.9(13)
O11' Tb1 O11 87.9(14)
O9 Tb1 O9' 85.3(10)
O7 Tb1 O9' 95.6(11)
O6 Tb1 O9' 142.1(4)
O4 Tb1 O9' 86.0(6)
O2 Tb1 O9' 135.4(9)
O10' Tb1 O9' 64.4(14)
O11' Tb1 O9' 82.7(16)
O11 Tb1 O9' 6.1(12)
O9 Tb1 O10 71.71(19)
O7 Tb1 O10 145.43(18)
O6 Tb1 O10 139.1(2)
O4 Tb1 O10 76.65(14)
O2 Tb1 O10 68.9(2)
O10' Tb1 O10 4.0(9)
O11' Tb1 O10 75.4(4)
O11 Tb1 O10 71.2(2)
O9' Tb1 O10 66.9(9)
O9 Tb1 O8 71.9(2)
O7 Tb1 O8 70.5(2)
O6 Tb1 O8 73.49(15)
O4 Tb1 O8 132.0(2)
O2 Tb1 O8 137.0(2)
O10' Tb1 O8 119.8(9)
O11' Tb1 O8 66.3(11)
O11 Tb1 O8 67.88(16)
O9' Tb1 O8 68.6(4)
O10 Tb1 O8 123.7(2)
O9 Tb1 O8' 69.7(12)
O7 Tb1 O8' 71.9(11)
O6 Tb1 O8' 70.8(4)
O4 Tb1 O8' 135.0(11)
O2 Tb1 O8' 133.6(9)
O10' Tb1 O8' 120.3(11)
O11' Tb1 O8' 64.1(14)
O11 Tb1 O8' 70.8(5)
O9' Tb1 O8' 71.3(4)
O10 Tb1 O8' 124.3(7)
O8 Tb1 O8' 3.4(10)
O18 Tb2 O15 142.49(13)
O18 Tb2 O22 84.41(14)
O15 Tb2 O22 79.40(13)
O18 Tb2 O19 88.38(13)
O15 Tb2 O19 124.28(13)
O22 Tb2 O19 142.20(12)
O18 Tb2 O21 72.14(13)
O15 Tb2 O21 131.40(13)
O22 Tb2 O21 70.88(12)
O19 Tb2 O21 71.58(12)
O18 Tb2 O17 73.14(13)
O15 Tb2 O17 69.96(13)
O22 Tb2 O17 74.05(12)
O19 Tb2 O17 138.36(12)
O21 Tb2 O17 132.23(12)
O18 Tb2 O13 75.54(13)
O15 Tb2 O13 96.37(12)
O22 Tb2 O13 140.74(12)
O19 Tb2 O13 71.39(12)
O21 Tb2 O13 130.78(12)
O17 Tb2 O13 68.00(12)
O18 Tb2 O20 140.55(13)
O15 Tb2 O20 73.78(14)
O22 Tb2 O20 91.16(13)
O19 Tb2 O20 71.55(13)
O21 Tb2 O20 69.41(13)
O17 Tb2 O20 142.70(13)
O13 Tb2 O20 125.46(12)
C1 O1 C4 105.6(4)
N1 O2 Tb1 134.1(3)
N3 O4 Tb1 131.6(3)
C20 O6 Tb1 131.0(3)
C22 O7 Tb1 132.0(3)
C25 O8 Tb1 134.2(5)
C27 O9 Tb1 135.7(5)
F9 C24 F7 107.6(5)
F9 C24 F8 107.9(5)
F7 C24 F8 107.0(5)
F9 C24 C25 110.4(5)
F7 C24 C25 110.9(6)
F8 C24 C25 112.8(5)
O8 C25 C26 128.4(6)
O8 C25 C24 112.6(5)
C26 C25 C24 118.9(4)
C27 C26 C25 120.7(5)
C27 C26 H26 119.6
C25 C26 H26 119.6
O9 C27 C26 128.5(5)
O9 C27 C28 112.6(5)
C26 C27 C28 118.8(4)
F11 C28 F12 107.5(5)
F11 C28 F10 106.3(5)
F12 C28 F10 105.1(5)
F11 C28 C27 112.9(5)
F12 C28 C27 110.5(5)
F10 C28 C27 114.0(5)
C30 O10 Tb1 126.8(5)
C32 O11 Tb1 126.7(4)
F13 C29 F15 106.6(5)
F13 C29 F14 108.2(5)
F15 C29 F14 105.7(5)
F13 C29 C30 113.4(5)
F15 C29 C30 112.7(5)
F14 C29 C30 109.8(5)
O10 C30 C31 127.2(6)
O10 C30 C29 114.4(5)
C31 C30 C29 118.4(5)
C30 C31 C32 121.5(5)
C30 C31 H31 119.3
C32 C31 H31 119.3
O11 C32 C31 127.7(5)
O11 C32 C33 113.3(5)
C31 C32 C33 119.0(5)
F16 C33 F18 108.7(6)
F16 C33 F17 107.6(6)
F18 C33 F17 101.3(5)
F16 C33 C32 114.0(5)
F18 C33 C32 110.2(5)
F17 C33 C32 114.2(5)
C25' O8' Tb1 134.0(11)
C27' O9' Tb1 135.1(11)
F7' C24' F8' 106.2(11)
F7' C24' F9' 105.2(11)
F8' C24' F9' 104.8(10)
F7' C24' C25' 115(3)
F8' C24' C25' 110(2)
F9' C24' C25' 114.5(14)
O8' C25' C26' 126.2(10)
O8' C25' C24' 115.9(9)
C26' C25' C24' 117.8(9)
C25' C26' C27' 123.7(9)
C25' C26' H26' 118.1
C27' C26' H26' 118.1
O9' C27' C26' 126.3(11)
O9' C27' C28' 113.9(10)
C26' C27' C28' 117.5(9)
F10' C28' F12' 105.7(10)
F10' C28' F11' 106.8(10)
F12' C28' F11' 106.2(10)
F10' C28' C27' 115.9(18)
F12' C28' C27' 120.1(16)
F11' C28' C27' 100.9(19)
C30' O10' Tb1 133.7(11)
C32' O11' Tb1 134.9(9)
F14' C29' F15' 107.6(10)
F14' C29' F13' 107.0(10)
F15' C29' F13' 107.2(10)
F14' C29' C30' 114.6(14)
F15' C29' C30' 111(2)
F13' C29' C30' 109(2)
O10' C30' C31' 126.1(13)
O10' C30' C29' 113.6(10)
C31' C30' C29' 117.1(10)
C32' C31' C30' 122.0(11)
C32' C31' H31' 119.0
C30' C31' H31' 119.0
O11' C32' C31' 126.7(10)
O11' C32' C33' 115.0(9)
C31' C32' C33' 118.0(9)
F17' C33' F18' 106.8(11)
F17' C33' F16' 106.0(11)
F18' C33' F16' 105.7(10)
F17' C33' C32' 99(3)
F18' C33' C32' 118.4(18)
F16' C33' C32' 119(2)
C34 O12 C37 105.1(4)
N5 O13 Tb2 133.1(3)
N7 O15 Tb2 131.1(3)
C53 O17 Tb2 133.1(3)
C55 O18 Tb2 135.4(4)
C58 O19 Tb2 133.1(4)
C60 O20 Tb2 132.0(4)
C63 O21 Tb2 136.6(4)
C65 O22 Tb2 136.4(4)
O2 N1 C5 127.1(4)
O2 N1 C6 120.3(5)
C5 N1 C6 112.0(5)
O3 N2 C5 125.2(5)
O3 N2 C9 122.8(5)
C5 N2 C9 111.8(5)
O4 N3 C12 126.8(4)
O4 N3 C13 119.7(4)
C12 N3 C13 113.1(4)
O5 N4 C12 124.7(4)
O5 N4 C16 123.6(4)
C12 N4 C16 111.6(4)
O13 N5 C38 126.1(4)
O13 N5 C42 120.9(4)
C38 N5 C42 112.7(4)
O14 N6 C38 125.2(4)
O14 N6 C39 122.9(4)
C38 N6 C39 111.7(4)
C45 N7 O15 126.4(5)
C45 N7 C49 113.0(5)
O15 N7 C49 120.1(4)
O16 N8 C45 125.0(7)
O16 N8 C46 120.1(6)
C45 N8 C46 112.4(5)
C2 C1 O1 110.8(5)
C2 C1 C5 134.4(5)
O1 C1 C5 114.8(5)
C1 C2 C3 106.4(5)
C1 C2 H2 126.8
C3 C2 H2 126.8
C4 C3 C2 107.1(5)
C4 C3 H3 126.5
C2 C3 H3 126.5
C3 C4 O1 110.2(5)
C3 C4 C12 135.4(5)
O1 C4 C12 114.3(4)
N1 C5 N2 108.7(5)
N1 C5 C1 125.7(5)
N2 C5 C1 125.6(5)
N1 C6 C8 108.9(5)
N1 C6 C9 101.2(5)
C8 C6 C9 115.5(6)
N1 C6 C7 105.2(5)
C8 C6 C7 111.1(6)
C9 C6 C7 113.8(5)
C6 C7 H7A 109.5
C6 C7 H7B 109.5
H7A C7 H7B 109.5
C6 C7 H7C 109.5
H7A C7 H7C 109.5
H7B C7 H7C 109.5
C6 C8 H8A 109.5
C6 C8 H8B 109.5
H8A C8 H8B 109.5
C6 C8 H8C 109.5
H8A C8 H8C 109.5
H8B C8 H8C 109.5
N2 C9 C11 109.8(5)
N2 C9 C6 100.6(5)
C11 C9 C6 115.8(6)
N2 C9 C10 105.1(6)
C11 C9 C10 109.9(6)
C6 C9 C10 114.6(5)
C9 C10 H10A 109.5
C9 C10 H10B 109.5
H10A C10 H10B 109.5
C9 C10 H10C 109.5
H10A C10 H10C 109.5
H10B C10 H10C 109.5
C9 C11 H11A 109.5
C9 C11 H11B 109.5
H11A C11 H11B 109.5
C9 C11 H11C 109.5
H11A C11 H11C 109.5
H11B C11 H11C 109.5
N3 C12 N4 109.6(4)
N3 C12 C4 127.7(4)
N4 C12 C4 122.8(5)
N3 C13 C15 107.2(4)
N3 C13 C14 108.5(4)
C15 C13 C14 110.2(5)
N3 C13 C16 100.8(4)
C15 C13 C16 114.6(4)
C14 C13 C16 114.7(4)
C13 C14 H14A 109.5
C13 C14 H14B 109.5
H14A C14 H14B 109.5
C13 C14 H14C 109.5
H14A C14 H14C 109.5
H14B C14 H14C 109.5
C13 C15 H15A 109.5
C13 C15 H15B 109.5
H15A C15 H15B 109.5
C13 C15 H15C 109.5
H15A C15 H15C 109.5
H15B C15 H15C 109.5
N4 C16 C17 108.9(5)
N4 C16 C18 106.2(4)
C17 C16 C18 110.1(5)
N4 C16 C13 101.3(4)
C17 C16 C13 115.8(5)
C18 C16 C13 113.6(5)
C16 C17 H17A 109.5
C16 C17 H17B 109.5
H17A C17 H17B 109.5
C16 C17 H17C 109.5
H17A C17 H17C 109.5
H17B C17 H17C 109.5
C16 C18 H18A 109.5
C16 C18 H18B 109.5
H18A C18 H18B 109.5
C16 C18 H18C 109.5
H18A C18 H18C 109.5
H18B C18 H18C 109.5
F2 C19 F3 105.8(5)
F2 C19 F1 108.8(5)
F3 C19 F1 105.9(6)
F2 C19 C20 113.9(5)
F3 C19 C20 111.4(5)
F1 C19 C20 110.6(5)
O6 C20 C21 128.7(5)
O6 C20 C19 113.4(5)
C21 C20 C19 117.9(5)
C20 C21 C22 121.3(5)
C20 C21 H21 119.3
C22 C21 H21 119.3
O7 C22 C21 127.8(5)
O7 C22 C23 113.6(5)
C21 C22 C23 118.6(5)
F4 C23 F5 108.0(5)
F4 C23 F6 106.1(5)
F5 C23 F6 107.2(5)
F4 C23 C22 110.9(5)
F5 C23 C22 113.4(5)
F6 C23 C22 111.0(4)
C35 C34 O12 110.4(5)
C35 C34 C45 132.9(5)
O12 C34 C45 116.6(5)
C34 C35 C36 107.5(5)
C34 C35 H35 126.3
C36 C35 H35 126.3
C37 C36 C35 106.7(5)
C37 C36 H36 126.7
C35 C36 H36 126.7
C36 C37 O12 110.4(5)
C36 C37 C38 132.9(5)
O12 C37 C38 116.7(4)
N5 C38 N6 109.5(4)
N5 C38 C37 127.2(5)
N6 C38 C37 123.3(5)
N6 C39 C40 110.5(5)
N6 C39 C41' 116.8(19)
C40 C39 C41' 72.2(16)
N6 C39 C42 102.2(4)
C40 C39 C42 117.7(5)
C41' C39 C42 134(2)
N6 C39 C40' 96(2)
C40 C39 C40' 37.7(16)
C41' C39 C40' 109.8(10)
C42 C39 C40' 88.8(19)
N6 C39 C41 103.8(4)
C40 C39 C41 110.0(5)
C41' C39 C41 37.8(17)
C42 C39 C41 111.5(4)
C40' C39 C41 147.3(17)
N5 C42 C44 109.5(5)
N5 C42 C43' 115.0(19)
C44 C42 C43' 66.6(15)
N5 C42 C39 101.5(4)
C44 C42 C39 118.5(5)
C43' C42 C39 139.3(19)
N5 C42 C44' 90.3(18)
C44 C42 C44' 42.4(14)
C43' C42 C44' 109.0(10)
C39 C42 C44' 87.5(16)
N5 C42 C43 104.8(4)
C44 C42 C43 109.8(5)
C43' C42 C43 43.4(15)
C39 C42 C43 111.6(5)
C44' C42 C43 152.1(15)
C39 C40 H40A 109.5
C39 C40 H40B 109.5
C39 C40 H40C 109.5
C39 C41 H41A 109.5
C39 C41 H41B 109.5
C39 C41 H41C 109.5
C42 C43 H43A 109.5
C42 C43 H43B 109.5
C42 C43 H43C 109.5
C42 C44 H44A 109.5
C42 C44 H44B 109.5
C42 C44 H44C 109.5
C39 C40' H40D 109.5
C39 C40' H40E 109.5
H40D C40' H40E 109.5
C39 C40' H40F 109.5
H40D C40' H40F 109.5
H40E C40' H40F 109.5
C39 C41' H41D 109.5
C39 C41' H41E 109.5
H41D C41' H41E 109.5
C39 C41' H41F 109.5
H41D C41' H41F 109.5
H41E C41' H41F 109.5
C42 C43' H43D 109.5
C42 C43' H43E 109.5
H43D C43' H43E 109.5
C42 C43' H43F 109.5
H43D C43' H43F 109.5
H43E C43' H43F 109.5
C42 C44' H44D 109.5
C42 C44' H44E 109.5
H44D C44' H44E 109.5
C42 C44' H44F 109.5
H44D C44' H44F 109.5
H44E C44' H44F 109.5
N7 C45 N8 109.4(5)
N7 C45 C34 126.8(5)
N8 C45 C34 123.8(5)
N8 C46 C47 105.6(6)
N8 C46 C48 109.6(7)
C47 C46 C48 110.2(6)
N8 C46 C49 101.1(5)
C47 C46 C49 114.1(7)
C48 C46 C49 115.4(6)
C46 C47 H47A 109.5
C46 C47 H47B 109.5
H47A C47 H47B 109.5
C46 C47 H47C 109.5
H47A C47 H47C 109.5
H47B C47 H47C 109.5
C46 C48 H48A 109.5
C46 C48 H48B 109.5
H48A C48 H48B 109.5
C46 C48 H48C 109.5
H48A C48 H48C 109.5
H48B C48 H48C 109.5
N7 C49 C50 108.8(5)
N7 C49 C51 106.4(5)
C50 C49 C51 110.1(6)
N7 C49 C46 100.2(5)
C50 C49 C46 115.9(6)
C51 C49 C46 114.5(6)
C49 C50 H50A 109.5
C49 C50 H50B 109.5
H50A C50 H50B 109.5
C49 C50 H50C 109.5
H50A C50 H50C 109.5
H50B C50 H50C 109.5
C49 C51 H51A 109.5
C49 C51 H51B 109.5
H51A C51 H51B 109.5
C49 C51 H51C 109.5
H51A C51 H51C 109.5
H51B C51 H51C 109.5
F19 C52 F21 106.6(6)
F19 C52 F20 107.3(5)
F21 C52 F20 106.9(5)
F19 C52 C53 112.8(5)
F21 C52 C53 110.7(5)
F20 C52 C53 112.3(5)
O17 C53 C54 128.5(5)
O17 C53 C52 114.8(5)
C54 C53 C52 116.6(5)
C55 C54 C53 121.9(6)
C55 C54 H54 119.0
C53 C54 H54 119.0
O18 C55 C54 127.9(6)
O18 C55 C56 115.1(5)
C54 C55 C56 116.9(5)
F23' C56 F24 116.5(12)
F23' C56 F24' 117.0(10)
F24 C56 F24' 30.0(6)
F23' C56 F23 29.8(6)
F24 C56 F23 111.3(7)
F24' C56 F23 128.3(11)
F23' C56 F22 66.7(8)
F24 C56 F22 102.2(6)
F24' C56 F22 75.9(8)
F23 C56 F22 96.5(6)
F23' C56 F22' 99.2(7)
F24 C56 F22' 66.7(7)
F24' C56 F22' 96.4(7)
F23 C56 F22' 71.0(7)
F22 C56 F22' 156.9(7)
F23' C56 C55 123.5(9)
F24 C56 C55 119.5(8)
F24' C56 C55 115.1(10)
F23 C56 C55 115.9(6)
F22 C56 C55 107.8(5)
F22' C56 C55 95.2(7)
F26 C57 F25 108.0(6)
F26 C57 F27 107.0(5)
F25 C57 F27 106.9(5)
F26 C57 C58 111.3(5)
F25 C57 C58 110.4(5)
F27 C57 C58 113.0(6)
O19 C58 C59 128.4(6)
O19 C58 C57 112.8(5)
C59 C58 C57 118.7(5)
C58 C59 C60 121.2(5)
C58 C59 H59 119.4
C60 C59 H59 119.4
O20 C60 C59 128.3(5)
O20 C60 C61 113.9(6)
C59 C60 C61 117.9(6)
F28 C61 F29 107.3(7)
F28 C61 F30 107.4(6)
F29 C61 F30 106.8(5)
F28 C61 C60 110.2(5)
F29 C61 C60 111.3(5)
F30 C61 C60 113.5(6)
F31 C62 F32 108.5(6)
F31 C62 F33 107.4(6)
F32 C62 F33 104.8(5)
F31 C62 C63 111.8(5)
F32 C62 C63 109.7(5)
F33 C62 C63 114.2(5)
O21 C63 C64 127.2(5)
O21 C63 C62 113.7(5)
C64 C63 C62 119.0(5)
C65 C64 C63 120.5(5)
C65 C64 H64 119.8
C63 C64 H64 119.8
O22 C65 C64 128.0(5)
O22 C65 C66 113.2(5)
C64 C65 C66 118.7(5)
F35 C66 F36 106.7(7)
F35 C66 F34 106.6(6)
F36 C66 F34 105.9(6)
F35 C66 C65 112.1(6)
F36 C66 C65 111.2(6)
F34 C66 C65 113.9(6)

loop_
_geom_bond_atom_site_label_1
_geom_bond_atom_site_label_2
_geom_bond_distance
Tb1 O9 2.357(4)
Tb1 O7 2.362(3)
Tb1 O6 2.366(3)
Tb1 O4 2.370(3)
Tb1 O2 2.372(3)
Tb1 O10' 2.374(9)
Tb1 O11' 2.380(10)
Tb1 O11 2.384(4)
Tb1 O9' 2.384(10)
Tb1 O10 2.389(4)
Tb1 O8 2.391(4)
Tb1 O8' 2.409(9)
Tb2 O18 2.335(4)
Tb2 O15 2.339(4)
Tb2 O22 2.357(4)
Tb2 O19 2.381(4)
Tb2 O21 2.388(4)
Tb2 O17 2.388(4)
Tb2 O13 2.403(3)
Tb2 O20 2.415(4)
O1 C1 1.370(6)
O1 C4 1.376(6)
O2 N1 1.301(5)
O3 N2 1.258(7)
O4 N3 1.305(5)
O5 N4 1.277(5)
O6 C20 1.258(6)
O7 C22 1.262(6)
O8 C25 1.250(7)
O9 C27 1.245(6)
F7 C24 1.322(6)
F8 C24 1.329(6)
F9 C24 1.320(6)
F10 C28 1.332(6)
F11 C28 1.310(6)
F12 C28 1.329(7)
C24 C25 1.533(6)
C25 C26 1.389(6)
C26 C27 1.378(6)
C26 H26 0.9500
C27 C28 1.538(6)
O10 C30 1.248(7)
O11 C32 1.259(6)
F13 C29 1.329(6)
F14 C29 1.331(7)
F15 C29 1.329(7)
F16 C33 1.275(6)
F17 C33 1.340(7)
F18 C33 1.319(6)
C29 C30 1.526(7)
C30 C31 1.382(7)
C31 C32 1.383(6)
C31 H31 0.9500
C32 C33 1.536(6)
O8' C25' 1.247(9)
O9' C27' 1.247(9)
F7' C24' 1.335(10)
F8' C24' 1.341(10)
F9' C24' 1.354(10)
F10' C28' 1.330(10)
F11' C28' 1.335(10)
F12' C28' 1.334(10)
F13' C29' 1.333(10)
C24' C25' 1.528(9)
C25' C26' 1.382(9)
C26' C27' 1.383(9)
C26' H26' 0.9500
C27' C28' 1.534(9)
O10' C30' 1.244(10)
O11' C32' 1.239(9)
F14' C29' 1.328(10)
F15' C29' 1.329(10)
F16' C33' 1.340(10)
F17' C33' 1.334(10)
F18' C33' 1.336(10)
C29' C30' 1.535(10)
C30' C31' 1.385(10)
C31' C32' 1.382(9)
C31' H31' 0.9500
C32' C33' 1.531(9)
O12 C34 1.377(6)
O12 C37 1.379(6)
O13 N5 1.297(5)
O14 N6 1.271(5)
O15 N7 1.311(6)
O16 N8 1.235(9)
O17 C53 1.246(7)
O18 C55 1.246(7)
O19 C58 1.254(6)
O20 C60 1.248(7)
O21 C63 1.238(6)
O22 C65 1.254(7)
F1 C19 1.329(7)
F2 C19 1.322(8)
F3 C19 1.323(8)
F4 C23 1.309(7)
F5 C23 1.319(7)
F6 C23 1.322(6)
F19 C52 1.300(7)
F20 C52 1.326(7)
F21 C52 1.319(7)
F22 C56 1.478(8)
F23 C56 1.308(8)
F24 C56 1.290(7)
F22' C56 1.496(8)
F23' C56 1.255(9)
F24' C56 1.305(9)
F25 C57 1.330(7)
F26 C57 1.328(8)
F27 C57 1.335(7)
F28 C61 1.308(8)
F29 C61 1.311(8)
F30 C61 1.335(8)
F31 C62 1.289(7)
F32 C62 1.327(8)
F33 C62 1.329(7)
F34 C66 1.321(7)
F35 C66 1.292(8)
F36 C66 1.307(9)
N1 C5 1.330(7)
N1 C6 1.503(7)
N2 C5 1.345(7)
N2 C9 1.501(8)
N3 C12 1.321(6)
N3 C13 1.504(6)
N4 C12 1.359(6)
N4 C16 1.494(7)
N5 C38 1.324(7)
N5 C42 1.502(7)
N6 C38 1.356(6)
N6 C39 1.492(7)
N7 C45 1.310(7)
N7 C49 1.506(7)
N8 C45 1.345(7)
N8 C46 1.475(9)
C1 C2 1.353(8)
C1 C5 1.432(8)
C2 C3 1.408(8)
C2 H2 0.9500
C3 C4 1.353(7)
C3 H3 0.9500
C4 C12 1.435(7)
C6 C8 1.510(9)
C6 C9 1.529(9)
C6 C7 1.536(9)
C7 H7A 0.9800
C7 H7B 0.9800
C7 H7C 0.9800
C8 H8A 0.9800
C8 H8B 0.9800
C8 H8C 0.9800
C9 C11 1.517(9)
C9 C10 1.531(10)
C10 H10A 0.9800
C10 H10B 0.9800
C10 H10C 0.9800
C11 H11A 0.9800
C11 H11B 0.9800
C11 H11C 0.9800
C13 C15 1.519(7)
C13 C14 1.521(7)
C13 C16 1.570(7)
C14 H14A 0.9800
C14 H14B 0.9800
C14 H14C 0.9800
C15 H15A 0.9800
C15 H15B 0.9800
C15 H15C 0.9800
C16 C17 1.522(8)
C16 C18 1.537(8)
C17 H17A 0.9800
C17 H17B 0.9800
C17 H17C 0.9800
C18 H18A 0.9800
C18 H18B 0.9800
C18 H18C 0.9800
C19 C20 1.526(8)
C20 C21 1.377(8)
C21 C22 1.384(8)
C21 H21 0.9500
C22 C23 1.531(8)
C34 C35 1.337(8)
C34 C45 1.438(8)
C35 C36 1.400(8)
C35 H35 0.9500
C36 C37 1.348(7)
C36 H36 0.9500
C37 C38 1.434(7)
C39 C40 1.518(6)
C39 C41' 1.536(10)
C39 C42 1.543(7)
C39 C40' 1.552(10)
C39 C41 1.553(6)
C42 C44 1.507(6)
C42 C43' 1.533(10)
C42 C44' 1.561(10)
C42 C43 1.563(7)
C40 H40A 0.9800
C40 H40B 0.9800
C40 H40C 0.9800
C41 H41A 0.9800
C41 H41B 0.9800
C41 H41C 0.9800
C43 H43A 0.9800
C43 H43B 0.9800
C43 H43C 0.9800
C44 H44A 0.9800
C44 H44B 0.9800
C44 H44C 0.9800
C40' H40D 0.9800
C40' H40E 0.9800
C40' H40F 0.9800
C41' H41D 0.9800
C41' H41E 0.9800
C41' H41F 0.9800
C43' H43D 0.9800
C43' H43E 0.9800
C43' H43F 0.9800
C44' H44D 0.9800
C44' H44E 0.9800
C44' H44F 0.9800
C46 C47 1.521(11)
C46 C48 1.521(10)
C46 C49 1.567(9)
C47 H47A 0.9800
C47 H47B 0.9800
C47 H47C 0.9800
C48 H48A 0.9800
C48 H48B 0.9800
C48 H48C 0.9800
C49 C50 1.515(10)
C49 C51 1.528(9)
C50 H50A 0.9800
C50 H50B 0.9800
C50 H50C 0.9800
C51 H51A 0.9800
C51 H51B 0.9800
C51 H51C 0.9800
C52 C53 1.538(8)
C53 C54 1.383(8)
C54 C55 1.381(8)
C54 H54 0.9500
C55 C56 1.502(9)
C57 C58 1.541(9)
C58 C59 1.382(8)
C59 C60 1.388(9)
C59 H59 0.9500
C60 C61 1.535(9)
C62 C63 1.521(8)
C63 C64 1.389(8)
C64 C65 1.385(8)
C64 H64 0.9500
C65 C66 1.535(8)

loop_
_geom_torsion_atom_site_label_1
_geom_torsion_atom_site_label_2
_geom_torsion_atom_site_label_3
_geom_torsion_atom_site_label_4
_geom_torsion
O9 Tb1 O2 N1 -94.8(5)
O7 Tb1 O2 N1 45.7(5)
O6 Tb1 O2 N1 -9.6(4)
O4 Tb1 O2 N1 113.7(4)
O10' Tb1 O2 N1 -166.9(6)
O11' Tb1 O2 N1 -92.7(7)
O11 Tb1 O2 N1 -168.0(4)
O9' Tb1 O2 N1 -162.2(10)
O10 Tb1 O2 N1 -170.5(5)
O8 Tb1 O2 N1 -53.2(5)
O8' Tb1 O2 N1 -52.7(11)
O9 Tb1 O4 N3 -174.1(5)
O7 Tb1 O4 N3 14.2(4)
O6 Tb1 O4 N3 -41.3(4)
O2 Tb1 O4 N3 -113.1(4)
O10' Tb1 O4 N3 176.1(13)
O11' Tb1 O4 N3 178(3)
O11 Tb1 O4 N3 106.3(4)
O9' Tb1 O4 N3 111.4(10)
O10 Tb1 O4 N3 178.6(4)
O8 Tb1 O4 N3 55.0(4)
O8' Tb1 O4 N3 53.0(8)
O9 Tb1 O6 C20 -122.1(5)
O7 Tb1 O6 C20 25.6(4)
O4 Tb1 O6 C20 80.9(4)
O2 Tb1 O6 C20 160.8(5)
O10' Tb1 O6 C20 -165.3(12)
O11' Tb1 O6 C20 -116.4(14)
O11 Tb1 O6 C20 -41.2(5)
O9' Tb1 O6 C20 -50.9(18)
O10 Tb1 O6 C20 -171.4(4)
O8 Tb1 O6 C20 -48.6(5)
O8' Tb1 O6 C20 -50.8(12)
O9 Tb1 O7 C22 29.8(6)
O6 Tb1 O7 C22 -24.0(4)
O4 Tb1 O7 C22 -156.9(4)
O2 Tb1 O7 C22 -80.2(4)
O10' Tb1 O7 C22 169.0(19)
O11' Tb1 O7 C22 34(2)
O11 Tb1 O7 C22 120.7(4)
O9' Tb1 O7 C22 119.1(6)
O10 Tb1 O7 C22 175.6(5)
O8 Tb1 O7 C22 54.1(4)
O8' Tb1 O7 C22 50.9(7)
O9 Tb1 O8 C25 -8.5(7)
O7 Tb1 O8 C25 -172.0(7)
O6 Tb1 O8 C25 -95.0(7)
O4 Tb1 O8 C25 146.7(6)
O2 Tb1 O8 C25 -51.0(7)
O10' Tb1 O8 C25 42.8(13)
O11' Tb1 O8 C25 -7.8(13)
O11 Tb1 O8 C25 90.0(6)
O9' Tb1 O8 C25 83.5(13)
O10 Tb1 O8 C25 43.6(7)
O8' Tb1 O8 C25 -58(16)
O7 Tb1 O9 C27 30.8(11)
O6 Tb1 O9 C27 82.0(9)
O4 Tb1 O9 C27 -137.0(7)
O2 Tb1 O9 C27 158.3(9)
O10' Tb1 O9 C27 -126.7(16)
O11' Tb1 O9 C27 0(11)
O11 Tb1 O9 C27 -59.7(9)
O9' Tb1 O9 C27 -62.3(11)
O10 Tb1 O9 C27 -129.5(10)
O8 Tb1 O9 C27 6.7(8)
O8' Tb1 O9 C27 9.5(9)
Tb1 O8 C25 C26 7.4(11)
Tb1 O8 C25 C24 -168.3(4)
F9 C24 C25 O8 68.0(7)
F7 C24 C25 O8 -51.2(7)
F8 C24 C25 O8 -171.2(5)
F9 C24 C25 C26 -108.2(6)
F7 C24 C25 C26 132.7(7)
F8 C24 C25 C26 12.6(8)
O8 C25 C26 C27 0.4(11)
C24 C25 C26 C27 175.9(6)
Tb1 O9 C27 C26 -3.6(14)
Tb1 O9 C27 C28 176.0(6)
C25 C26 C27 O9 -2.5(12)
C25 C26 C27 C28 177.9(6)
O9 C27 C28 F11 65.5(8)
C26 C27 C28 F11 -114.9(6)
O9 C27 C28 F12 -55.0(8)
C26 C27 C28 F12 124.6(6)
O9 C27 C28 F10 -173.1(7)
C26 C27 C28 F10 6.5(9)
O9 Tb1 O10 C30 55.7(7)
O7 Tb1 O10 C30 -101.5(6)
O6 Tb1 O10 C30 107.9(7)
O4 Tb1 O10 C30 -128.3(7)
O2 Tb1 O10 C30 136.7(7)
O10' Tb1 O10 C30 14(17)
O11' Tb1 O10 C30 51.2(17)
O11 Tb1 O10 C30 -41.6(7)
O9' Tb1 O10 C30 -37.0(10)
O8 Tb1 O10 C30 3.5(8)
O8' Tb1 O10 C30 7.6(14)
O9 Tb1 O11 C32 -30.5(5)
O7 Tb1 O11 C32 -169.5(5)
O6 Tb1 O11 C32 -108.2(5)
O4 Tb1 O11 C32 118.2(5)
O2 Tb1 O11 C32 37.5(6)
O10' Tb1 O11 C32 36.4(6)
O11' Tb1 O11 C32 -35.4(8)
O9' Tb1 O11 C32 -5(4)
O10 Tb1 O11 C32 39.9(5)
O8 Tb1 O11 C32 -100.5(5)
O8' Tb1 O11 C32 -98.6(13)
Tb1 O10 C30 C31 30.2(11)
Tb1 O10 C30 C29 -150.0(5)
F13 C29 C30 O10 151.1(6)
F15 C29 C30 O10 29.9(8)
F14 C29 C30 O10 -87.6(7)
F13 C29 C30 C31 -29.1(9)
F15 C29 C30 C31 -150.3(6)
F14 C29 C30 C31 92.2(7)
O10 C30 C31 C32 6.8(11)
C29 C30 C31 C32 -173.0(6)
Tb1 O11 C32 C31 -27.2(9)
Tb1 O11 C32 C33 153.5(4)
C30 C31 C32 O11 -8.4(11)
C30 C31 C32 C33 170.9(6)
O11 C32 C33 F16 137.1(8)
C31 C32 C33 F16 -42.3(10)
O11 C32 C33 F18 -100.4(7)
C31 C32 C33 F18 80.2(8)
O11 C32 C33 F17 12.8(9)
C31 C32 C33 F17 -166.6(7)
O9 Tb1 O8' C25' -73(5)
O7 Tb1 O8' C25' 122(5)
O6 Tb1 O8' C25' -161(5)
O4 Tb1 O8' C25' 83(5)
O2 Tb1 O8' C25' -117(4)
O10' Tb1 O8' C25' -24(5)
O11' Tb1 O8' C25' -72(5)
O11 Tb1 O8' C25' 25(5)
O9' Tb1 O8' C25' 19(5)
O10 Tb1 O8' C25' -24(5)
O8 Tb1 O8' C25' 57(12)
O9 Tb1 O9' C27' 54(4)
O7 Tb1 O9' C27' -85(4)
O6 Tb1 O9' C27' -16(5)
O4 Tb1 O9' C27' -157(4)
O2 Tb1 O9' C27' 117(4)
O10' Tb1 O9' C27' 122(4)
O11' Tb1 O9' C27' 49(4)
O11 Tb1 O9' C27' -101(6)
O10 Tb1 O9' C27' 126(4)
O8 Tb1 O9' C27' -19(4)
O8' Tb1 O9' C27' -16(4)
Tb1 O8' C25' C26' -15(8)
Tb1 O8' C25' C24' 169(3)
F7' C24' C25' O8' 51(4)
F8' C24' C25' O8' -69(4)
F9' C24' C25' O8' 174(4)
F7' C24' C25' C26' -125(3)
F8' C24' C25' C26' 115(3)
F9' C24' C25' C26' -3(4)
O8' C25' C26' C27' -2(6)
C24' C25' C26' C27' 174(3)
Tb1 O9' C27' C26' 10(6)
Tb1 O9' C27' C28' -152(3)
C25' C26' C27' O9' 5(5)
C25' C26' C27' C28' 167(3)
O9' C27' C28' F10' 37(3)
C26' C27' C28' F10' -127(2)
O9' C27' C28' F12' 166(3)
C26' C27' C28' F12' 3(3)
O9' C27' C28' F11' -78(3)
C26' C27' C28' F11' 119(2)
O9 Tb1 O10' C30' 19(4)
O7 Tb1 O10' C30' -134(3)
O6 Tb1 O10' C30' 65(5)
O4 Tb1 O10' C30' -167(5)
O2 Tb1 O10' C30' 100(5)
O11' Tb1 O10' C30' 14(5)
O11 Tb1 O10' C30' -81(5)
O9' Tb1 O10' C30' -76(5)
O10 Tb1 O10' C30' 156(22)
O8 Tb1 O10' C30' -34(5)
O8' Tb1 O10' C30' -30(5)
O9 Tb1 O11' C32' -58(7)
O7 Tb1 O11' C32' 149(5)
O6 Tb1 O11' C32' -156(6)
O4 Tb1 O11' C32' -8(9)
O2 Tb1 O11' C32' -80(6)
O10' Tb1 O11' C32' -7(6)
O11 Tb1 O11' C32' 62(6)
O9' Tb1 O11' C32' 59(6)
O10 Tb1 O11' C32' -9(6)
O8 Tb1 O11' C32' 128(6)
O8' Tb1 O11' C32' 131(6)
Tb1 O10' C30' C31' -26(7)
Tb1 O10' C30' C29' 175(3)
F14' C29' C30' O10' -29(4)
F15' C29' C30' O10' 93(3)
F13' C29' C30' O10' -149(3)
F14' C29' C30' C31' 170(3)
F15' C29' C30' C31' -68(3)
F13' C29' C30' C31' 50(3)
O10' C30' C31' C32' 24(6)
C29' C30' C31' C32' -178(3)
Tb1 O11' C32' C31' 11(8)
Tb1 O11' C32' C33' -176(4)
C30' C31' C32' O11' -16(6)
C30' C31' C32' C33' 170(3)
O11' C32' C33' F17' -81(4)
C31' C32' C33' F17' 93(3)
O11' C32' C33' F18' 33(5)
C31' C32' C33' F18' -153(3)
O11' C32' C33' F16' 164(4)
C31' C32' C33' F16' -21(4)
O18 Tb2 O13 N5 108.3(4)
O15 Tb2 O13 N5 -109.0(4)
O22 Tb2 O13 N5 170.0(4)
O19 Tb2 O13 N5 15.1(4)
O21 Tb2 O13 N5 58.2(4)
O17 Tb2 O13 N5 -174.3(4)
O20 Tb2 O13 N5 -34.4(4)
O18 Tb2 O15 N7 -173.8(4)
O22 Tb2 O15 N7 -107.7(4)
O19 Tb2 O15 N7 40.0(4)
O21 Tb2 O15 N7 -55.3(4)
O17 Tb2 O15 N7 175.5(4)
O13 Tb2 O15 N7 111.7(4)
O20 Tb2 O15 N7 -13.4(4)
O18 Tb2 O17 C53 1.8(4)
O15 Tb2 O17 C53 175.0(5)
O22 Tb2 O17 C53 90.7(5)
O19 Tb2 O17 C53 -65.5(5)
O21 Tb2 O17 C53 46.7(5)
O13 Tb2 O17 C53 -79.0(5)
O20 Tb2 O17 C53 160.8(4)
O15 Tb2 O18 C55 -13.0(7)
O22 Tb2 O18 C55 -77.4(6)
O19 Tb2 O18 C55 139.7(6)
O21 Tb2 O18 C55 -149.1(6)
O17 Tb2 O18 C55 -2.4(5)
O13 Tb2 O18 C55 68.5(5)
O20 Tb2 O18 C55 -162.5(5)
O18 Tb2 O19 C58 123.7(5)
O15 Tb2 O19 C58 -76.1(5)
O22 Tb2 O19 C58 45.0(6)
O21 Tb2 O19 C58 52.0(5)
O17 Tb2 O19 C58 -174.3(5)
O13 Tb2 O19 C58 -161.0(5)
O20 Tb2 O19 C58 -21.8(5)
O18 Tb2 O20 C60 -39.8(6)
O15 Tb2 O20 C60 159.0(5)
O22 Tb2 O20 C60 -122.4(5)
O19 Tb2 O20 C60 23.3(5)
O21 Tb2 O20 C60 -53.4(5)
O17 Tb2 O20 C60 172.8(4)
O13 Tb2 O20 C60 72.7(5)
O18 Tb2 O21 C63 95.0(5)
O15 Tb2 O21 C63 -50.8(6)
O22 Tb2 O21 C63 4.8(5)
O19 Tb2 O21 C63 -170.6(5)
O17 Tb2 O21 C63 49.8(6)
O13 Tb2 O21 C63 146.4(5)
O20 Tb2 O21 C63 -94.0(5)
O18 Tb2 O22 C65 -71.7(5)
O15 Tb2 O22 C65 142.3(5)
O19 Tb2 O22 C65 8.4(6)
O21 Tb2 O22 C65 1.3(5)
O17 Tb2 O22 C65 -145.7(6)
O13 Tb2 O22 C65 -130.6(5)
O20 Tb2 O22 C65 69.0(5)
Tb1 O2 N1 C5 -54.4(7)
Tb1 O2 N1 C6 134.8(4)
Tb1 O4 N3 C12 51.0(6)
Tb1 O4 N3 C13 -121.7(4)
Tb2 O13 N5 C38 51.7(7)
Tb2 O13 N5 C42 -122.9(4)
Tb2 O15 N7 C45 -52.6(7)
Tb2 O15 N7 C49 118.8(5)
C4 O1 C1 C2 0.2(6)
C4 O1 C1 C5 -178.7(4)
O1 C1 C2 C3 -0.4(6)
C5 C1 C2 C3 178.2(6)
C1 C2 C3 C4 0.4(6)
C2 C3 C4 O1 -0.2(6)
C2 C3 C4 C12 -176.4(6)
C1 O1 C4 C3 0.0(6)
C1 O1 C4 C12 177.1(4)
O2 N1 C5 N2 -178.0(5)
C6 N1 C5 N2 -6.6(6)
O2 N1 C5 C1 1.5(9)
C6 N1 C5 C1 172.9(5)
O3 N2 C5 N1 175.1(5)
C9 N2 C5 N1 -9.9(7)
O3 N2 C5 C1 -4.3(9)
C9 N2 C5 C1 170.6(5)
C2 C1 C5 N1 168.7(6)
O1 C1 C5 N1 -12.8(8)
C2 C1 C5 N2 -12.0(10)
O1 C1 C5 N2 166.5(5)
O2 N1 C6 C8 -46.5(7)
C5 N1 C6 C8 141.4(6)
O2 N1 C6 C9 -168.6(4)
C5 N1 C6 C9 19.3(6)
O2 N1 C6 C7 72.7(6)
C5 N1 C6 C7 -99.4(6)
O3 N2 C9 C11 -41.2(9)
C5 N2 C9 C11 143.7(6)
O3 N2 C9 C6 -163.8(6)
C5 N2 C9 C6 21.2(6)
O3 N2 C9 C10 77.0(7)
C5 N2 C9 C10 -98.1(6)
N1 C6 C9 N2 -22.2(5)
C8 C6 C9 N2 -139.6(5)
C7 C6 C9 N2 90.1(6)
N1 C6 C9 C11 -140.5(5)
C8 C6 C9 C11 102.1(7)
C7 C6 C9 C11 -28.2(8)
N1 C6 C9 C10 89.9(6)
C8 C6 C9 C10 -27.5(8)
C7 C6 C9 C10 -157.8(6)
O4 N3 C12 N4 -174.9(4)
C13 N3 C12 N4 -1.8(6)
O4 N3 C12 C4 4.0(8)
C13 N3 C12 C4 177.2(5)
O5 N4 C12 N3 173.4(4)
C16 N4 C12 N3 -11.3(6)
O5 N4 C12 C4 -5.6(8)
C16 N4 C12 C4 169.7(5)
C3 C4 C12 N3 -174.4(6)
O1 C4 C12 N3 9.5(7)
C3 C4 C12 N4 4.4(9)
O1 C4 C12 N4 -171.7(4)
O4 N3 C13 C15 66.4(5)
C12 N3 C13 C15 -107.3(5)
O4 N3 C13 C14 -52.6(6)
C12 N3 C13 C14 133.7(5)
O4 N3 C13 C16 -173.5(4)
C12 N3 C13 C16 12.8(5)
O5 N4 C16 C17 -43.7(7)
C12 N4 C16 C17 141.0(5)
O5 N4 C16 C18 74.9(6)
C12 N4 C16 C18 -100.4(5)
O5 N4 C16 C13 -166.2(4)
C12 N4 C16 C13 18.4(5)
N3 C13 C16 N4 -17.3(5)
C15 C13 C16 N4 97.4(5)
C14 C13 C16 N4 -133.6(5)
N3 C13 C16 C17 -135.0(5)
C15 C13 C16 C17 -20.2(7)
C14 C13 C16 C17 108.7(6)
N3 C13 C16 C18 96.1(5)
C15 C13 C16 C18 -149.2(5)
C14 C13 C16 C18 -20.2(6)
Tb1 O6 C20 C21 -19.6(8)
Tb1 O6 C20 C19 162.1(4)
F2 C19 C20 O6 -168.6(5)
F3 C19 C20 O6 -49.1(7)
F1 C19 C20 O6 68.4(7)
F2 C19 C20 C21 12.9(8)
F3 C19 C20 C21 132.4(6)
F1 C19 C20 C21 -110.0(6)
O6 C20 C21 C22 -3.5(9)
C19 C20 C21 C22 174.7(5)
Tb1 O7 C22 C21 16.0(8)
Tb1 O7 C22 C23 -164.6(3)
C20 C21 C22 O7 5.5(9)
C20 C21 C22 C23 -174.0(5)
O7 C22 C23 F4 65.8(6)
C21 C22 C23 F4 -114.7(6)
O7 C22 C23 F5 -172.6(5)
C21 C22 C23 F5 7.0(7)
O7 C22 C23 F6 -51.9(6)
C21 C22 C23 F6 127.7(5)
C37 O12 C34 C35 0.8(6)
C37 O12 C34 C45 -178.4(5)
O12 C34 C35 C36 -1.3(7)
C45 C34 C35 C36 177.7(6)
C34 C35 C36 C37 1.2(7)
C35 C36 C37 O12 -0.7(6)
C35 C36 C37 C38 178.4(6)
C34 O12 C37 C36 0.0(6)
C34 O12 C37 C38 -179.3(5)
O13 N5 C38 N6 -179.8(4)
C42 N5 C38 N6 -4.8(6)
O13 N5 C38 C37 -1.0(8)
C42 N5 C38 C37 174.0(5)
O14 N6 C38 N5 179.3(4)
C39 N6 C38 N5 -5.9(6)
O14 N6 C38 C37 0.5(8)
C39 N6 C38 C37 175.2(5)
C36 C37 C38 N5 -171.2(6)
O12 C37 C38 N5 7.9(8)
C36 C37 C38 N6 7.4(9)
O12 C37 C38 N6 -173.4(4)
O14 N6 C39 C40 -45.6(7)
C38 N6 C39 C40 139.5(5)
O14 N6 C39 C41' 34(2)
C38 N6 C39 C41' -141(2)
O14 N6 C39 C42 -171.8(4)
C38 N6 C39 C42 13.4(5)
O14 N6 C39 C40' -81.6(18)
C38 N6 C39 C40' 103.5(18)
O14 N6 C39 C41 72.2(6)
C38 N6 C39 C41 -102.7(5)
O13 N5 C42 C44 -46.0(6)
C38 N5 C42 C44 138.7(5)
O13 N5 C42 C43' 26.6(18)
C38 N5 C42 C43' -148.7(17)
O13 N5 C42 C39 -172.1(4)
C38 N5 C42 C39 12.7(5)
O13 N5 C42 C44' -84.6(16)
C38 N5 C42 C44' 100.1(16)
O13 N5 C42 C43 71.7(6)
C38 N5 C42 C43 -103.5(5)
N6 C39 C42 N5 -14.4(5)
C40 C39 C42 N5 -135.7(5)
C41' C39 C42 N5 133(2)
C40' C39 C42 N5 -110.5(19)
C41 C39 C42 N5 95.9(5)
N6 C39 C42 C44 -134.3(5)
C40 C39 C42 C44 104.4(6)
C41' C39 C42 C44 13(2)
C40' C39 C42 C44 129.6(19)
C41 C39 C42 C44 -24.0(7)
N6 C39 C42 C43' 139(2)
C40 C39 C42 C43' 18(2)
C41' C39 C42 C43' -73(3)
C40' C39 C42 C43' 43(3)
C41 C39 C42 C43' -110(2)
N6 C39 C42 C44' -104.2(18)
C40 C39 C42 C44' 134.5(18)
C41' C39 C42 C44' 43(3)
C40' C39 C42 C44' 160(3)
C41 C39 C42 C44' 6.1(18)
N6 C39 C42 C43 96.8(5)
C40 C39 C42 C43 -24.5(7)
C41' C39 C42 C43 -116(2)
C40' C39 C42 C43 0.7(19)
C41 C39 C42 C43 -152.9(5)
O15 N7 C45 N8 175.1(5)
C49 N7 C45 N8 3.2(8)
O15 N7 C45 C34 -2.3(10)
C49 N7 C45 C34 -174.2(6)
O16 N8 C45 N7 172.6(8)
C46 N8 C45 N7 10.6(8)
O16 N8 C45 C34 -9.9(12)
C46 N8 C45 C34 -171.9(6)
C35 C34 C45 N7 174.9(7)
O12 C34 C45 N7 -6.2(9)
C35 C34 C45 N8 -2.2(11)
O12 C34 C45 N8 176.8(6)
O16 N8 C46 C47 -62.5(10)
C45 N8 C46 C47 100.5(7)
O16 N8 C46 C48 56.2(10)
C45 N8 C46 C48 -140.8(7)
O16 N8 C46 C49 178.4(8)
C45 N8 C46 C49 -18.6(8)
C45 N7 C49 C50 -136.1(6)
O15 N7 C49 C50 51.4(7)
C45 N7 C49 C51 105.3(6)
O15 N7 C49 C51 -67.1(7)
C45 N7 C49 C46 -14.1(7)
O15 N7 C49 C46 173.4(5)
N8 C46 C49 N7 18.0(7)
C47 C46 C49 N7 -94.9(6)
C48 C46 C49 N7 136.1(7)
N8 C46 C49 C50 134.8(6)
C47 C46 C49 C50 21.9(8)
C48 C46 C49 C50 -107.1(8)
N8 C46 C49 C51 -95.4(7)
C47 C46 C49 C51 151.7(6)
C48 C46 C49 C51 22.7(9)
Tb2 O17 C53 C54 -2.2(9)
Tb2 O17 C53 C52 174.5(3)
F19 C52 C53 O17 24.1(7)
F21 C52 C53 O17 -95.2(6)
F20 C52 C53 O17 145.5(5)
F19 C52 C53 C54 -158.8(6)
F21 C52 C53 C54 81.9(7)
F20 C52 C53 C54 -37.5(7)
O17 C53 C54 C55 1.9(10)
C52 C53 C54 C55 -174.7(6)
Tb2 O18 C55 C54 3.4(10)
Tb2 O18 C55 C56 -173.8(4)
C53 C54 C55 O18 -2.4(11)
C53 C54 C55 C56 174.7(6)
O18 C55 C56 F23' 34.6(11)
C54 C55 C56 F23' -142.9(9)
O18 C55 C56 F24 -136.2(7)
C54 C55 C56 F24 46.3(9)
O18 C55 C56 F24' -169.7(8)
C54 C55 C56 F24' 12.8(10)
O18 C55 C56 F23 1.3(9)
C54 C55 C56 F23 -176.2(7)
O18 C55 C56 F22 108.0(7)
C54 C55 C56 F22 -69.5(8)
O18 C55 C56 F22' -70.1(8)
C54 C55 C56 F22' 112.4(8)
Tb2 O19 C58 C59 15.7(9)
Tb2 O19 C58 C57 -164.6(4)
F26 C57 C58 O19 59.4(7)
F25 C57 C58 O19 -60.5(7)
F27 C57 C58 O19 179.8(5)
F26 C57 C58 C59 -120.9(6)
F25 C57 C58 C59 119.2(6)
F27 C57 C58 C59 -0.4(9)
O19 C58 C59 C60 2.9(10)
C57 C58 C59 C60 -176.8(6)
Tb2 O20 C60 C59 -19.1(9)
Tb2 O20 C60 C61 162.4(4)
C58 C59 C60 O20 -0.9(10)
C58 C59 C60 C61 177.6(6)
O20 C60 C61 F28 69.0(7)
C59 C60 C61 F28 -109.7(7)
O20 C60 C61 F29 -50.0(8)
C59 C60 C61 F29 131.4(6)
O20 C60 C61 F30 -170.5(5)
C59 C60 C61 F30 10.8(8)
Tb2 O21 C63 C64 -7.0(9)
Tb2 O21 C63 C62 169.7(4)
F31 C62 C63 O21 53.5(8)
F32 C62 C63 O21 -66.9(7)
F33 C62 C63 O21 175.7(5)
F31 C62 C63 C64 -129.5(6)
F32 C62 C63 C64 110.0(6)
F33 C62 C63 C64 -7.3(8)
O21 C63 C64 C65 1.8(9)
C62 C63 C64 C65 -174.7(5)
Tb2 O22 C65 C64 -5.4(10)
Tb2 O22 C65 C66 176.7(4)
C63 C64 C65 O22 4.2(10)
C63 C64 C65 C66 -177.9(6)
O22 C65 C66 F35 62.0(8)
C64 C65 C66 F35 -116.1(7)
O22 C65 C66 F36 -57.3(8)
C64 C65 C66 F36 124.5(7)
O22 C65 C66 F34 -176.8(6)
C64 C65 C66 F34 5.0(9)
